data_7249493
loop_
_publ_author_name
'Sebastian, Sean S.'
'Dicke, Finn P.'
'Ruschewitz, Uwe'

_publ_section_title
;
 Exploring the host--guest interactions of small molecules in UoC-9(Ca)
;
_journal_issue 44
_journal_name_full CrystEngComm
_journal_page_first 6361
_journal_page_last 6368
_journal_paper_doi 10.1039/D4CE01007H
_journal_volume 26
_journal_year 2024
_chemical_formula_sum 'C103.62 H76.75 Ca5 F9 N3.97 O24.97'
_chemical_formula_weight 2148.46
_chemical_name_common Toluene@UoC-9
_space_group_crystal_system orthorhombic
_space_group_IT_number 33
_space_group_name_Hall 'P 2c -2n'
_space_group_name_H-M_alt 'P n a 21'
_atom_sites_solution_hydrogens geom
_audit_creation_method SHELXL-2018/3
_audit_update_record
;
2024-09-13 deposited with the CCDC.	2024-10-24 downloaded from the CCDC.
;
_cell_angle_alpha 90
_cell_angle_beta 90
_cell_angle_gamma 90
_cell_formula_units_Z 4
_cell_length_a 31.7465(13)
_cell_length_b 16.6974(7)
_cell_length_c 28.4978(11)
_cell_measurement_reflns_used 9991
_cell_measurement_temperature 100(2)
_cell_measurement_theta_max 52.685
_cell_measurement_theta_min 4.776
_cell_volume 15106.2(11)
_computing_cell_refinement 'Bruker SAINT'
_computing_data_collection 'Bruker APEX2'
_computing_data_reduction 'Bruker SAINT'
_computing_structure_refinement 'SHELXL-2018/3 (Sheldrick, 2018)'
_computing_structure_solution 'SHELXT 2018/5 (Sheldrick, 2014)'
_diffrn_ambient_temperature 100(2)
_diffrn_measured_fraction_theta_full 0.999
_diffrn_measured_fraction_theta_max 0.999
_diffrn_measurement_device_type 'Bruker D8 Venture'
_diffrn_measurement_method '\f and \w scans'
_diffrn_radiation_type MoK\a
_diffrn_radiation_wavelength 0.71073
_diffrn_reflns_av_R_equivalents 0.0484
_diffrn_reflns_av_unetI/netI 0.0377
_diffrn_reflns_Laue_measured_fraction_full 0.999
_diffrn_reflns_Laue_measured_fraction_max 0.999
_diffrn_reflns_limit_h_max 37
_diffrn_reflns_limit_h_min -38
_diffrn_reflns_limit_k_max 20
_diffrn_reflns_limit_k_min -20
_diffrn_reflns_limit_l_max 33
_diffrn_reflns_limit_l_min -34
_diffrn_reflns_number 161459
_diffrn_reflns_point_group_measured_fraction_full 0.986
_diffrn_reflns_point_group_measured_fraction_max 0.986
_diffrn_reflns_theta_full 25.242
_diffrn_reflns_theta_max 25.350
_diffrn_reflns_theta_min 2.275
_diffrn_source microfocus-tube
_exptl_absorpt_coefficient_mu 0.239
_exptl_absorpt_correction_T_max 0.7454
_exptl_absorpt_correction_T_min 0.5841
_exptl_absorpt_correction_type multi-scan
_exptl_absorpt_process_details
;
 SADABS-2016/2 - Bruker AXS area detector scaling and absorption correction 
 Reference: Krause, L., Herbst-Irmer, R., Sheldrick G.M. & Stalke D.,
 J. Appl. Cryst. 48 (2015) 3-10.
;
_exptl_crystal_colour colorless
_exptl_crystal_density_diffrn 0.945
_exptl_crystal_description prism
_exptl_crystal_F_000 4428
_exptl_crystal_size_max 0.559
_exptl_crystal_size_mid 0.252
_exptl_crystal_size_min 0.168
_refine_diff_density_max 0.655
_refine_diff_density_min -0.681
_refine_diff_density_rms 0.063
_refine_ls_abs_structure_details
;
 Refined as an inversion twin.
;
_refine_ls_abs_structure_Flack 0.15(4)
_refine_ls_extinction_method none
_refine_ls_goodness_of_fit_ref 1.018
_refine_ls_hydrogen_treatment constr
_refine_ls_matrix_type full
_refine_ls_number_parameters 1746
_refine_ls_number_reflns 27268
_refine_ls_number_restraints 1499
_refine_ls_restrained_S_all 1.024
_refine_ls_R_factor_all 0.0840
_refine_ls_R_factor_gt 0.0726
_refine_ls_shift/su_max 0.001
_refine_ls_shift/su_mean 0.000
_refine_ls_structure_factor_coef Fsqd
_refine_ls_weighting_details 'w=1/[\s^2^(Fo^2^)+(0.1201P)^2^+15.2290P] where P=(Fo^2^+2Fc^2^)/3'
_refine_ls_weighting_scheme calc
_refine_ls_wR_factor_gt 0.1977
_refine_ls_wR_factor_ref 0.2096
_reflns_Friedel_coverage 0.932
_reflns_Friedel_fraction_full 0.973
_reflns_Friedel_fraction_max 0.972
_reflns_number_gt 23583
_reflns_number_total 27268
_reflns_threshold_expression 'I > 2\s(I)'
_cod_data_source_file d4ce01007h2.cif
_cod_data_source_block mo_FDP_3F_sq
_cod_depositor_comments 'Adding full bibliography for 7249492--7249497.cif.'
_cod_database_code 7249493
_shelx_shelxl_version_number 2018/3
_shelx_space_group_comment
;
The symmetry employed for this shelxl refinement is uniquely defined
by the following loop, which should always be used as a source of
symmetry information in preference to the above space-group names.
They are only intended as comments.
;
_shelx_estimated_absorpt_t_min 0.878
_shelx_estimated_absorpt_t_max 0.961

loop_
_space_group_symop_operation_xyz
'x, y, z'
'-x, -y, z+1/2'
'x+1/2, -y+1/2, z'
'-x+1/2, y+1/2, z+1/2'

loop_
_atom_site_label
_atom_site_type_symbol
_atom_site_fract_x
_atom_site_fract_y
_atom_site_fract_z
_atom_site_U_iso_or_equiv
_atom_site_adp_type
_atom_site_occupancy
_atom_site_site_symmetry_order
_atom_site_calc_flag
_atom_site_refinement_flags_posn
_atom_site_refinement_flags_adp
_atom_site_refinement_flags_occupancy
_atom_site_disorder_assembly
_atom_site_disorder_group
Ca1 Ca 0.99394(4) 0.34172(6) 0.13519(5) 0.0418(3) Uani 1 1 d . . . . .
Ca4 Ca 0.80661(3) 0.20969(7) 0.10377(5) 0.0399(3) Uani 1 1 d . . . . .
Ca2 Ca 0.90178(4) 0.63897(8) 0.57466(6) 0.0545(4) Uani 1 1 d . . . . .
Ca3 Ca 0.69015(4) 0.26883(7) 0.10457(5) 0.0430(3) Uani 1 1 d . . . . .
Ca5 Ca 0.60430(4) -0.16221(8) 0.57109(5) 0.0459(3) Uani 1 1 d . . . . .
C16_1 C 0.9141(3) 0.4781(4) 0.1171(4) 0.073(3) Uani 1 1 d . . . . .
C20_1 C 0.9028(2) 0.9956(4) 0.2187(3) 0.0584(19) Uani 1 1 d . . . . .
C21_1 C 0.9351(3) 1.0105(5) 0.1878(3) 0.070(2) Uani 1 1 d . . . . .
H21_1 H 0.955470 0.970208 0.181598 0.085 Uiso 1 1 calc R U . . .
C22_1 C 0.9381(2) 1.0851(5) 0.1655(3) 0.065(2) Uani 1 1 d . . . . .
H22_1 H 0.960937 1.096518 0.145069 0.078 Uiso 1 1 calc R U . . .
C23_1 C 0.9066(2) 1.1429(4) 0.1739(3) 0.0566(18) Uani 1 1 d . . . . .
C24_1 C 0.8734(2) 1.1257(4) 0.2025(2) 0.0476(15) Uani 1 1 d . . . . .
H24_1 H 0.851313 1.163485 0.206497 0.057 Uiso 1 1 calc R U . . .
C25_1 C 0.8719(2) 1.0519(4) 0.2258(2) 0.0528(16) Uani 1 1 d . . . . .
H25_1 H 0.849408 1.040766 0.246695 0.063 Uiso 1 1 calc R U . . .
C26_1 C 0.9062(2) 1.2192(3) 0.1468(3) 0.0487(16) Uani 1 1 d . . . . .
C30_1 C 0.8826(3) 0.8209(6) 0.3617(3) 0.076(2) Uani 1 1 d . . . . .
C31_1 C 0.9103(4) 0.7785(8) 0.3895(4) 0.109(4) Uani 1 1 d . . . . .
H31_1 H 0.934477 0.755076 0.375363 0.131 Uiso 1 1 calc R U . . .
C32_1 C 0.9042(4) 0.7689(9) 0.4366(4) 0.109(4) Uani 1 1 d . . . . .
H32_1 H 0.924724 0.742468 0.455255 0.131 Uiso 1 1 calc R U . . .
C33_1 C 0.8686(3) 0.7977(6) 0.4561(3) 0.075(2) Uani 1 1 d . . . . .
C34_1 C 0.8398(3) 0.8407(6) 0.4293(3) 0.074(2) Uani 1 1 d . . . . .
H34_1 H 0.814966 0.861323 0.443443 0.089 Uiso 1 1 calc R U . . .
C35_1 C 0.8473(3) 0.8533(5) 0.3821(3) 0.073(2) Uani 1 1 d . . . . .
H35_1 H 0.828241 0.884216 0.363964 0.088 Uiso 1 1 calc R U . . .
C36_1 C 0.8596(3) 0.7813(6) 0.5076(3) 0.076(2) Uani 1 1 d . . . . .
C1_1 C 0.9014(3) 0.7679(4) 0.2335(3) 0.071(2) Uani 1 1 d . . . . .
F2_1 F 0.91026(18) 0.8524(2) 0.16817(15) 0.0714(13) Uani 1 1 d . . . . .
C2_1 C 0.9039(3) 0.8444(5) 0.2149(3) 0.067(2) Uani 1 1 d . . . . .
O261_1 O 0.87237(13) 1.2539(2) 0.13861(17) 0.0473(10) Uani 1 1 d . . . . .
C3_1 C 0.8989(3) 0.9146(4) 0.2408(3) 0.064(2) Uani 1 1 d . . . . .
O262_1 O 0.94100(15) 1.2453(3) 0.1285(2) 0.0691(15) Uani 1 1 d . . . . .
F4_1 F 0.88838(19) 0.9707(3) 0.31516(16) 0.0817(15) Uani 1 1 d . . . . .
C4_1 C 0.8923(3) 0.9024(5) 0.2886(3) 0.068(2) Uani 1 1 d . . . . .
O361_1 O 0.8240(2) 0.7917(4) 0.5234(2) 0.0783(17) Uani 1 1 d . . . . .
C5_1 C 0.8893(4) 0.8289(6) 0.3095(3) 0.084(3) Uani 1 1 d . . . . .
O362_1 O 0.8903(3) 0.7527(5) 0.5320(2) 0.101(2) Uani 1 1 d . . . . .
F6_1 F 0.8907(2) 0.6914(3) 0.3005(2) 0.102(2) Uani 1 1 d . . . . .
C6_1 C 0.8953(3) 0.7651(5) 0.2813(3) 0.082(3) Uani 1 1 d . . . . .
C10_1 C 0.9051(3) 0.6938(4) 0.2028(3) 0.065(2) Uani 1 1 d . . . . .
C11_1 C 0.9327(3) 0.6353(5) 0.2157(3) 0.075(2) Uani 1 1 d . . . . .
H11_1 H 0.950095 0.641553 0.242603 0.089 Uiso 1 1 calc R U . . .
C12_1 C 0.9348(3) 0.5626(5) 0.1872(4) 0.080(3) Uani 1 1 d . . . . .
H12_1 H 0.951824 0.519145 0.197341 0.095 Uiso 1 1 calc R U . . .
C13_1 C 0.9136(3) 0.5563(4) 0.1475(3) 0.063(2) Uani 1 1 d . . . . .
C14_1 C 0.8863(3) 0.6185(4) 0.1345(4) 0.076(2) Uani 1 1 d . . . . .
H14_1 H 0.869483 0.613474 0.107086 0.091 Uiso 1 1 calc R U . . .
C15_1 C 0.8838(3) 0.6870(4) 0.1614(3) 0.075(2) Uani 1 1 d . . . . .
H15_1 H 0.866897 0.730337 0.150809 0.091 Uiso 1 1 calc R U . . .
O161_1 O 0.93279(18) 0.4215(3) 0.1339(2) 0.0701(14) Uani 1 1 d . . . . .
O162_1 O 0.89661(18) 0.4811(3) 0.0792(3) 0.0822(19) Uani 1 1 d . . . . .
C1_2 C 0.9180(5) 0.2063(7) 0.7494(5) 0.066(3) Uani 0.733(6) 1 d . U P A 1
C2_2 C 0.9095(4) 0.2043(7) 0.7970(4) 0.060(3) Uani 0.733(6) 1 d . U P A 1
C3_2 C 0.9008(4) 0.1366(7) 0.8222(4) 0.057(3) Uani 0.733(6) 1 d . U P A 1
C4_2 C 0.9012(4) 0.0646(7) 0.7966(4) 0.055(3) Uani 0.733(6) 1 d . U P A 1
C5_2 C 0.9117(4) 0.0569(6) 0.7496(4) 0.052(2) Uani 0.733(6) 1 d . U P A 1
C6_2 C 0.9166(4) 0.1318(6) 0.7247(4) 0.058(2) Uani 0.733(6) 1 d . U P A 1
C10_2 C 0.9249(5) 0.2803(8) 0.7223(5) 0.071(3) Uani 0.733(6) 1 d . U P A 1
C11_2 C 0.9509(4) 0.3395(6) 0.7398(5) 0.067(3) Uani 0.733(6) 1 d . U P A 1
H11_2 H 0.965215 0.331253 0.768659 0.081 Uiso 0.733(6) 1 calc R U P A 1
C12_2 C 0.9564(4) 0.4108(7) 0.7158(5) 0.071(3) Uani 0.733(6) 1 d . U P A 1
H12_2 H 0.976336 0.448593 0.727032 0.085 Uiso 0.733(6) 1 calc R U P A 1
C13_2 C 0.9318(5) 0.4295(8) 0.6727(5) 0.061(3) Uani 0.733(6) 1 d . U P A 1
C14_2 C 0.9067(5) 0.3698(7) 0.6605(5) 0.071(3) Uani 0.733(6) 1 d . U P A 1
H14_2 H 0.889151 0.378742 0.634018 0.085 Uiso 0.733(6) 1 calc R U P A 1
C15_2 C 0.9034(5) 0.2988(8) 0.6810(5) 0.068(3) Uani 0.733(6) 1 d . U P A 1
H15_2 H 0.885792 0.259264 0.667130 0.082 Uiso 0.733(6) 1 calc R U P A 1
C16_2 C 0.9369(4) 0.5068(6) 0.6510(4) 0.062(2) Uani 0.733(6) 1 d . U P A 1
C20_2 C 0.8903(4) 0.1440(7) 0.8716(4) 0.058(3) Uani 0.733(6) 1 d . U P A 1
C21_2 C 0.9163(4) 0.1787(8) 0.9056(5) 0.070(3) Uani 0.733(6) 1 d . U P A 1
H21_2 H 0.943501 0.196398 0.896275 0.084 Uiso 0.733(6) 1 calc R U P A 1
C22_2 C 0.9049(4) 0.1888(8) 0.9519(4) 0.067(3) Uani 0.733(6) 1 d . U P A 1
H22_2 H 0.924206 0.210323 0.974062 0.080 Uiso 0.733(6) 1 calc R U P A 1
C23_2 C 0.8641(5) 0.1662(9) 0.9654(5) 0.054(3) Uani 0.733(6) 1 d . U P A 1
C24_2 C 0.8383(4) 0.1258(7) 0.9350(4) 0.050(2) Uani 0.733(6) 1 d . U P A 1
H24_2 H 0.812122 0.105647 0.945955 0.061 Uiso 0.733(6) 1 calc R U P A 1
C25_2 C 0.8498(4) 0.1138(7) 0.8886(4) 0.054(3) Uani 0.733(6) 1 d . U P A 1
H25_2 H 0.831446 0.086081 0.867879 0.065 Uiso 0.733(6) 1 calc R U P A 1
C26_2 C 0.8495(3) 0.1890(4) 1.0124(3) 0.0542(15) Uani 0.733(6) 1 d . U P A 1
C30_2 C 0.9139(4) -0.0191(7) 0.7256(4) 0.048(3) Uani 0.733(6) 1 d . U P A 1
C31_2 C 0.9475(4) -0.0416(7) 0.6980(5) 0.060(3) Uani 0.733(6) 1 d . U P A 1
H31_2 H 0.971269 -0.007106 0.695755 0.072 Uiso 0.733(6) 1 calc R U P A 1
C32_2 C 0.9477(3) -0.1147(6) 0.6728(4) 0.055(2) Uani 0.733(6) 1 d . U P A 1
H32_2 H 0.971045 -0.128105 0.653493 0.066 Uiso 0.733(6) 1 calc R U P A 1
C33_2 C 0.9143(4) -0.1661(7) 0.6763(4) 0.039(2) Uani 0.733(6) 1 d . U P A 1
C34_2 C 0.8804(4) -0.1455(6) 0.7043(4) 0.033(2) Uani 0.733(6) 1 d . U P A 1
H34_2 H 0.857315 -0.181362 0.706888 0.040 Uiso 0.733(6) 1 calc R U P A 1
C35_2 C 0.8794(3) -0.0726(6) 0.7290(3) 0.0369(19) Uani 0.733(6) 1 d . U P A 1
H35_2 H 0.855793 -0.059359 0.747931 0.044 Uiso 0.733(6) 1 calc R U P A 1
C36_2 C 0.9136(4) -0.2382(8) 0.6493(5) 0.039(3) Uani 0.733(6) 1 d . U P A 1
F2_2 F 0.9058(4) 0.2750(6) 0.8177(3) 0.095(4) Uani 0.733(6) 1 d . U P A 1
F4_2 F 0.8946(4) -0.0024(6) 0.8231(2) 0.067(2) Uani 0.733(6) 1 d . U P A 1
F6_2 F 0.9268(4) 0.1270(5) 0.6813(2) 0.077(2) Uani 0.733(6) 1 d . U P A 1
O161_2 O 0.9703(2) 0.5488(4) 0.6611(3) 0.0693(18) Uani 0.733(6) 1 d . U P A 1
O162_2 O 0.9101(3) 0.5267(5) 0.6218(3) 0.071(3) Uani 0.733(6) 1 d . U P A 1
O261_2 O 0.8150(5) 0.1876(8) 1.0207(6) 0.066(4) Uani 0.733(6) 1 d . U P A 1
O262_2 O 0.8739(2) 0.2087(5) 1.0441(3) 0.0537(17) Uani 0.733(6) 1 d . U P A 1
O361_2 O 0.8770(4) -0.2696(7) 0.6384(3) 0.0366(18) Uani 0.733(6) 1 d . U P A 1
O362_2 O 0.9459(3) -0.2704(6) 0.6333(3) 0.046(2) Uani 0.733(6) 1 d . U P A 1
C1_3 C 0.9061(10) 0.2200(18) 0.7312(12) 0.052(5) Uani 0.267(6) 1 d . U P A 2
C2_3 C 0.8964(9) 0.2187(16) 0.7782(11) 0.048(5) Uani 0.267(6) 1 d . U P A 2
C3_3 C 0.8921(12) 0.1533(19) 0.8056(13) 0.056(5) Uani 0.267(6) 1 d D U P A 2
C4_3 C 0.8937(11) 0.0809(16) 0.7806(9) 0.055(6) Uani 0.267(6) 1 d D U P A 2
C5_3 C 0.9020(10) 0.0748(19) 0.7321(10) 0.050(5) Uani 0.267(6) 1 d D U P A 2
C6_3 C 0.9051(9) 0.1572(17) 0.6995(11) 0.051(5) Uani 0.267(6) 1 d . U P A 2
C10_3 C 0.9134(10) 0.292(2) 0.7074(14) 0.051(5) Uani 0.267(6) 1 d D U P A 2
C11_3 C 0.9396(9) 0.3554(15) 0.7143(11) 0.055(5) Uani 0.267(6) 1 d D U P A 2
H11_3 H 0.957368 0.353587 0.741173 0.066 Uiso 0.267(6) 1 calc R U P A 2
C12_3 C 0.9429(11) 0.423(2) 0.6855(15) 0.051(5) Uani 0.267(6) 1 d D U P A 2
H12_3 H 0.962115 0.463245 0.695083 0.061 Uiso 0.267(6) 1 calc R U P A 2
C13_3 C 0.9217(9) 0.4363(13) 0.6456(12) 0.056(4) Uani 0.267(6) 1 d D U P A 2
C14_3 C 0.8941(9) 0.3736(14) 0.6398(12) 0.053(5) Uani 0.267(6) 1 d D U P A 2
H14_3 H 0.875784 0.377683 0.613498 0.063 Uiso 0.267(6) 1 calc R U P A 2
C15_3 C 0.8893(10) 0.3047(17) 0.6671(12) 0.053(6) Uani 0.267(6) 1 d D U P A 2
H15_3 H 0.869137 0.265487 0.658092 0.063 Uiso 0.267(6) 1 calc R U P A 2
C16_3 C 0.9195(14) 0.509(2) 0.6136(11) 0.062(2) Uani 0.267(6) 1 d D U P A 2
C20_3 C 0.8764(13) 0.161(2) 0.8597(13) 0.061(5) Uani 0.267(6) 1 d . U P A 2
C21_3 C 0.9076(10) 0.2082(18) 0.8854(9) 0.058(5) Uani 0.267(6) 1 d D U P A 2
H21_3 H 0.931695 0.231746 0.871216 0.069 Uiso 0.267(6) 1 calc R U P A 2
C22_3 C 0.8979(9) 0.2149(15) 0.9337(9) 0.049(5) Uani 0.267(6) 1 d D U P A 2
H22_3 H 0.916598 0.245831 0.952361 0.059 Uiso 0.267(6) 1 calc R U P A 2
C23_3 C 0.8635(14) 0.181(3) 0.9567(16) 0.054(5) Uani 0.267(6) 1 d D U P A 2
C24_3 C 0.8346(13) 0.150(2) 0.9211(11) 0.060(6) Uani 0.267(6) 1 d D U P A 2
H24_3 H 0.806725 0.138617 0.931178 0.072 Uiso 0.267(6) 1 calc R U P A 2
C25_3 C 0.8432(14) 0.137(2) 0.8745(11) 0.065(6) Uani 0.267(6) 1 d D U P A 2
H25_3 H 0.823755 0.110218 0.854663 0.078 Uiso 0.267(6) 1 calc R U P A 2
C26_3 C 0.8495(3) 0.1890(4) 1.0124(3) 0.0542(15) Uani 0.267(6) 1 d . U P A 2
C30_3 C 0.9054(11) -0.009(2) 0.7108(11) 0.042(5) Uani 0.267(6) 1 d . U P A 2
C31_3 C 0.9398(9) -0.0242(16) 0.6791(10) 0.040(5) Uani 0.267(6) 1 d . U P A 2
H31_3 H 0.961876 0.013841 0.675745 0.048 Uiso 0.267(6) 1 calc R U P A 2
C32_3 C 0.9407(10) -0.0916(19) 0.6548(12) 0.055(2) Uani 0.267(6) 1 d . U P A 2
H32_3 H 0.961672 -0.098902 0.631452 0.066 Uiso 0.267(6) 1 calc R U P A 2
C33_3 C 0.9110(13) -0.153(2) 0.6631(12) 0.039(2) Uani 0.267(6) 1 d . U P A 2
C34_3 C 0.8753(11) -0.1299(19) 0.6927(11) 0.032(5) Uani 0.267(6) 1 d . U P A 2
H34_3 H 0.852750 -0.166769 0.696295 0.038 Uiso 0.267(6) 1 calc R U P A 2
C35_3 C 0.8729(11) -0.0593(19) 0.7150(10) 0.0369(19) Uani 0.267(6) 1 d . U P A 2
H35_3 H 0.848897 -0.045595 0.733173 0.044 Uiso 0.267(6) 1 calc R U P A 2
C36_3 C 0.9087(11) -0.2287(18) 0.6368(10) 0.023(4) Uani 0.267(6) 1 d . U P A 2
F2_3 F 0.8920(14) 0.2931(19) 0.8012(12) 0.095(4) Uani 0.267(6) 1 d . U P A 2
F4_3 F 0.8908(14) 0.008(2) 0.8080(9) 0.067(2) Uani 0.267(6) 1 d D U P A 2
F6_3 F 0.9202(12) 0.1377(16) 0.6631(7) 0.077(2) Uani 0.267(6) 1 d . U P A 2
O161_3 O 0.9391(7) 0.5685(11) 0.6305(8) 0.0693(18) Uani 0.267(6) 1 d D U P A 2
O162_3 O 0.9033(7) 0.5086(14) 0.5739(9) 0.083(5) Uani 0.267(6) 1 d D U P A 2
O261_3 O 0.8070(9) 0.1710(17) 1.0227(11) 0.029(4) Uani 0.267(6) 1 d . U P A 2
O262_3 O 0.8874(7) 0.2216(15) 1.0316(9) 0.0537(17) Uani 0.267(6) 1 d . U P A 2
O361_3 O 0.8743(13) -0.259(2) 0.6266(11) 0.0366(18) Uani 0.267(6) 1 d . U P A 2
O362_3 O 0.9446(9) -0.2550(14) 0.6168(7) 0.028(4) Uani 0.267(6) 1 d . U P A 2
C16_4 C 0.79127(19) 0.6071(4) 0.5759(2) 0.0477(14) Uani 1 1 d . . . . .
C20_4 C 0.7528(3) 0.2408(4) 0.3512(3) 0.0611(19) Uani 1 1 d . . . . .
C23_4 C 0.7492(2) 0.2401(5) 0.2530(3) 0.0591(19) Uani 1 1 d . . . . .
C26_4 C 0.7482(2) 0.2426(4) 0.2004(3) 0.0511(16) Uani 1 1 d . . . . .
C30_4 C 0.7427(2) 0.0907(4) 0.5024(3) 0.0533(16) Uani 1 1 d . . . . .
C31_4 C 0.7075(3) 0.0830(4) 0.5314(3) 0.065(2) Uani 1 1 d . . . . .
H31_4 H 0.689336 0.127580 0.535885 0.078 Uiso 1 1 calc R U . . .
C32_4 C 0.6987(2) 0.0118(5) 0.5534(3) 0.066(2) Uani 1 1 d . . . . .
H32_4 H 0.674001 0.007220 0.571978 0.079 Uiso 1 1 calc R U . . .
C33_4 C 0.7256(2) -0.0537(4) 0.5489(2) 0.0446(14) Uani 1 1 d . . . . .
C34_4 C 0.7622(2) -0.0450(4) 0.5225(3) 0.0561(17) Uani 1 1 d . . . . .
H34_4 H 0.781725 -0.087902 0.520778 0.067 Uiso 1 1 calc R U . . .
C35_4 C 0.7704(3) 0.0256(4) 0.4985(3) 0.0612(19) Uani 1 1 d . . . . .
H35_4 H 0.794873 0.029903 0.479530 0.073 Uiso 1 1 calc R U . . .
C36_4 C 0.71527(18) -0.1314(4) 0.5721(2) 0.0417(13) Uani 1 1 d . . . . .
C1_4 C 0.7617(2) 0.3127(4) 0.4778(2) 0.0544(18) Uani 1 1 d . . . . .
F2_4 F 0.76416(17) 0.3796(2) 0.40635(16) 0.0706(12) Uani 1 1 d . . . . .
C2_4 C 0.7596(3) 0.3099(4) 0.4299(3) 0.0569(18) Uani 1 1 d . . . . .
O261_4 O 0.78119(15) 0.2224(3) 0.17911(18) 0.0584(12) Uani 1 1 d . . . . .
C3_4 C 0.7547(2) 0.2394(4) 0.4031(3) 0.0555(17) Uani 1 1 d . . . . .
O262_4 O 0.71419(15) 0.2613(3) 0.18193(18) 0.0579(12) Uani 1 1 d . . . . .
F6_4 F 0.74502(17) 0.1016(2) 0.40471(15) 0.0703(12) Uani 1 1 d . . . . .
C4_4 C 0.7501(3) 0.1715(4) 0.4283(3) 0.061(2) Uani 1 1 d . . . . .
O361_4 O 0.74404(13) -0.1804(3) 0.58193(18) 0.0540(11) Uani 1 1 d . . . . .
C5_4 C 0.7503(3) 0.1677(4) 0.4772(3) 0.0561(18) Uani 1 1 d . . . . .
O362_4 O 0.67763(12) -0.1478(2) 0.58019(18) 0.0482(11) Uani 1 1 d . . . . .
F4_4 F 0.75729(15) 0.2374(2) 0.54795(15) 0.0660(12) Uani 1 1 d . . . . .
C6_4 C 0.7567(2) 0.2380(4) 0.5006(3) 0.0571(18) Uani 1 1 d . . . . .
C10_4 C 0.7681(2) 0.3872(4) 0.5051(3) 0.0540(17) Uani 1 1 d . . . . .
C11_4 C 0.7400(2) 0.4506(4) 0.5008(3) 0.0548(17) Uani 1 1 d . . . . .
H11_4 H 0.716302 0.445787 0.480658 0.066 Uiso 1 1 calc R U . . .
C12_4 C 0.7464(2) 0.5196(4) 0.5254(2) 0.0480(15) Uani 1 1 d . . . . .
H12_4 H 0.726471 0.561871 0.523123 0.058 Uiso 1 1 calc R U . . .
C13_4 C 0.78242(19) 0.5292(4) 0.5542(2) 0.0468(15) Uani 1 1 d . . . . .
C14_4 C 0.8105(2) 0.4678(4) 0.5564(3) 0.0537(16) Uani 1 1 d . . . . .
H14_4 H 0.835505 0.474570 0.574268 0.064 Uiso 1 1 calc R U . . .
C15_4 C 0.8041(2) 0.3972(4) 0.5339(3) 0.0611(19) Uani 1 1 d . . . . .
H15_4 H 0.823691 0.354675 0.537400 0.073 Uiso 1 1 calc R U . . .
O161_4 O 0.76095(13) 0.6536(3) 0.58644(18) 0.0521(12) Uani 1 1 d . . . . .
O162_4 O 0.82831(13) 0.6291(3) 0.5832(2) 0.0587(13) Uani 1 1 d . . . . .
C21A_4 C 0.7165(5) 0.2281(16) 0.3298(7) 0.081(6) Uani 0.55(2) 1 d . . P B 3
H21A_4 H 0.691512 0.220489 0.347582 0.097 Uiso 0.55(2) 1 calc R U P B 3
C22A_4 C 0.7895(4) 0.2553(10) 0.3247(4) 0.052(4) Uani 0.55(2) 1 d . . P B 3
H22A_4 H 0.815591 0.263815 0.340325 0.062 Uiso 0.55(2) 1 calc R U P B 3
C24A_4 C 0.7881(5) 0.2571(12) 0.2754(4) 0.059(4) Uani 0.55(2) 1 d . . P B 3
H24A_4 H 0.812537 0.269506 0.257543 0.070 Uiso 0.55(2) 1 calc R U P B 3
C25A_4 C 0.7153(5) 0.2259(15) 0.2793(7) 0.086(6) Uani 0.55(2) 1 d . . P B 3
H25A_4 H 0.689342 0.213944 0.264181 0.103 Uiso 0.55(2) 1 calc R U P B 3
C21B_4 C 0.7240(7) 0.287(2) 0.3281(8) 0.082(7) Uani 0.45(2) 1 d . . P B 4
H21B_4 H 0.706013 0.320699 0.345848 0.099 Uiso 0.45(2) 1 calc R U P B 4
C22B_4 C 0.7789(6) 0.1965(13) 0.3255(6) 0.061(6) Uani 0.45(2) 1 d . . P B 4
H22B_4 H 0.798112 0.161453 0.340712 0.073 Uiso 0.45(2) 1 calc R U P B 4
C24B_4 C 0.7786(7) 0.2005(15) 0.2783(7) 0.070(6) Uani 0.45(2) 1 d . . P B 4
H24B_4 H 0.800376 0.173791 0.261702 0.085 Uiso 0.45(2) 1 calc R U P B 4
C25B_4 C 0.7201(8) 0.2858(14) 0.2792(8) 0.082(7) Uani 0.45(2) 1 d . . P B 4
H25B_4 H 0.698418 0.315190 0.263967 0.098 Uiso 0.45(2) 1 calc R U P B 4
O1_4 O 0.9920(4) 0.3053(8) 0.2145(4) 0.175(6) Uani 1 1 d . . . . .
C1_5 C 0.5029(2) -0.1423(4) 0.5307(3) 0.0501(16) Uani 1 1 d . . . . .
C2_5 C 0.5012(4) -0.1399(13) 0.4779(5) 0.135(6) Uani 1 1 d . . . . .
H2A_5 H 0.485217 -0.092738 0.467782 0.203 Uiso 1 1 calc R U . . .
H2B_5 H 0.487473 -0.188447 0.466195 0.203 Uiso 1 1 calc R U . . .
H2C_5 H 0.529931 -0.136800 0.465360 0.203 Uiso 1 1 calc R U . . .
O11_5 O 0.4731(2) -0.1262(5) 0.5560(2) 0.0883(19) Uani 1 1 d . . . . .
O12_5 O 0.5342(2) -0.1637(4) 0.5511(2) 0.0864(19) Uani 1 1 d . . . . .
C1_6 C 0.8608(4) 0.5852(9) 0.4758(4) 0.117(4) Uani 1 1 d D U . C 1
H1_6 H 0.840074 0.621832 0.486616 0.140 Uiso 1 1 calc R U . C 1
O1_6 O 0.8902(2) 0.5715(6) 0.5026(3) 0.109(3) Uani 1 1 d D U . C 1
N1_6 N 0.8548(5) 0.5536(9) 0.4323(4) 0.157(5) Uani 1 1 d D U . C 1
C2_6 C 0.8198(5) 0.5765(11) 0.4044(6) 0.153(6) Uani 1 1 d D U . C 1
H2A_6 H 0.797606 0.598361 0.424599 0.229 Uiso 1 1 calc R U . C 1
H2B_6 H 0.808936 0.529637 0.387546 0.229 Uiso 1 1 calc R U . C 1
H2C_6 H 0.828566 0.617350 0.381700 0.229 Uiso 1 1 calc R U . C 1
C3_6 C 0.8795(10) 0.498(2) 0.4086(11) 0.35(2) Uani 1 1 d D U . C 1
H3A_6 H 0.908192 0.499115 0.421299 0.530 Uiso 1 1 calc R U . C 1
H3B_6 H 0.880215 0.511424 0.375145 0.530 Uiso 1 1 calc R U . C 1
H3C_6 H 0.867526 0.444404 0.412717 0.530 Uiso 1 1 calc R U . C 1
C1_7 C 0.6476(8) 0.4497(12) 0.0902(8) 0.116(8) Uani 0.510(18) 1 d D U P D 1
H1_7 H 0.629459 0.427330 0.067176 0.139 Uiso 0.510(18) 1 calc R U P D 1
O1_7 O 0.6700(14) 0.4035(14) 0.1129(16) 0.070(2) Uani 0.510(18) 1 d D U P D 1
N1_7 N 0.6470(11) 0.5293(12) 0.0959(12) 0.177(13) Uani 0.510(18) 1 d D U P D 1
C2_7 C 0.6250(17) 0.581(2) 0.0651(16) 0.31(3) Uani 0.510(18) 1 d D U P D 1
H2A_7 H 0.614531 0.549711 0.038273 0.466 Uiso 0.510(18) 1 calc R U P D 1
H2B_7 H 0.643925 0.622811 0.053985 0.466 Uiso 0.510(18) 1 calc R U P D 1
H2C_7 H 0.601133 0.604809 0.081731 0.466 Uiso 0.510(18) 1 calc R U P D 1
C3_7 C 0.6716(19) 0.569(2) 0.1301(16) 0.26(3) Uani 0.510(18) 1 d D U P D 1
H3A_7 H 0.684718 0.616219 0.116197 0.393 Uiso 0.510(18) 1 calc R U P D 1
H3B_7 H 0.693637 0.532260 0.141393 0.393 Uiso 0.510(18) 1 calc R U P D 1
H3C_7 H 0.653658 0.584727 0.156395 0.393 Uiso 0.510(18) 1 calc R U P D 1
C1_8 C 0.6939(9) 0.4535(14) 0.1366(9) 0.143(10) Uani 0.490(18) 1 d D U P D 2
H1_8 H 0.713486 0.432490 0.158639 0.171 Uiso 0.490(18) 1 calc R U P D 2
O1_8 O 0.6741(14) 0.4039(14) 0.1142(17) 0.070(2) Uani 0.490(18) 1 d D U P D 2
N1_8 N 0.6919(11) 0.5332(14) 0.1344(11) 0.183(15) Uani 0.490(18) 1 d D U P D 2
C2_8 C 0.6631(19) 0.562(3) 0.1010(18) 0.26(3) Uani 0.490(18) 1 d D U P D 2
H2A_8 H 0.654918 0.616539 0.108939 0.391 Uiso 0.490(18) 1 calc R U P D 2
H2B_8 H 0.638118 0.527248 0.100803 0.391 Uiso 0.490(18) 1 calc R U P D 2
H2C_8 H 0.676296 0.560924 0.069894 0.391 Uiso 0.490(18) 1 calc R U P D 2
C3_8 C 0.7174(17) 0.589(3) 0.157(2) 0.34(3) Uani 0.490(18) 1 d D U P D 2
H3A_8 H 0.706374 0.643179 0.151088 0.507 Uiso 0.490(18) 1 calc R U P D 2
H3B_8 H 0.746139 0.585330 0.144577 0.507 Uiso 0.490(18) 1 calc R U P D 2
H3C_8 H 0.717558 0.578598 0.190667 0.507 Uiso 0.490(18) 1 calc R U P D 2
C1_9 C 0.8172(6) 0.0040(11) 0.1159(8) 0.064(6) Uani 0.324(14) 1 d D U P E 1
H1_9 H 0.834914 -0.027604 0.096420 0.076 Uiso 0.324(14) 1 calc R U P E 1
O1_9 O 0.8228(18) 0.0760(14) 0.113(2) 0.056(2) Uani 0.324(14) 1 d D U P E 1
N1_9 N 0.7903(7) -0.0379(10) 0.1421(8) 0.079(7) Uani 0.324(14) 1 d D U P E 1
C2_9 C 0.7867(12) -0.1218(11) 0.1428(13) 0.105(12) Uani 0.324(14) 1 d D U P E 1
H2A_9 H 0.797526 -0.142420 0.172653 0.158 Uiso 0.324(14) 1 calc R U P E 1
H2B_9 H 0.803007 -0.144587 0.116844 0.158 Uiso 0.324(14) 1 calc R U P E 1
H2C_9 H 0.757015 -0.136899 0.139389 0.158 Uiso 0.324(14) 1 calc R U P E 1
C3_9 C 0.7629(12) 0.004(2) 0.1731(13) 0.129(15) Uani 0.324(14) 1 d D U P E 1
H3A_9 H 0.767930 0.062028 0.170190 0.194 Uiso 0.324(14) 1 calc R U P E 1
H3B_9 H 0.768383 -0.012484 0.205507 0.194 Uiso 0.324(14) 1 calc R U P E 1
H3C_9 H 0.733563 -0.007528 0.165004 0.194 Uiso 0.324(14) 1 calc R U P E 1
C1_10 C 0.8474(7) 0.0256(9) 0.0899(8) 0.125(7) Uani 0.648(15) 1 d D U P E 2
H1_10 H 0.868815 0.046667 0.070051 0.150 Uiso 0.648(15) 1 calc R U P E 2
O1_10 O 0.8269(9) 0.0749(7) 0.1125(11) 0.056(2) Uani 0.648(15) 1 d D U P E 2
N1_10 N 0.8431(6) -0.0547(8) 0.0899(5) 0.112(5) Uani 0.648(15) 1 d D U P E 2
C2_10 C 0.8119(7) -0.0806(14) 0.1195(9) 0.138(8) Uani 0.648(15) 1 d D U P E 2
H2A_10 H 0.799415 -0.034562 0.135575 0.208 Uiso 0.648(15) 1 calc R U P E 2
H2B_10 H 0.823862 -0.117501 0.142668 0.208 Uiso 0.648(15) 1 calc R U P E 2
H2C_10 H 0.790168 -0.108344 0.101245 0.208 Uiso 0.648(15) 1 calc R U P E 2
C3_10 C 0.8658(12) -0.109(2) 0.0643(13) 0.253(19) Uani 0.648(15) 1 d D U P E 2
H3A_10 H 0.891227 -0.082984 0.052059 0.379 Uiso 0.648(15) 1 calc R U P E 2
H3B_10 H 0.848622 -0.128408 0.038183 0.379 Uiso 0.648(15) 1 calc R U P E 2
H3C_10 H 0.873825 -0.153928 0.084461 0.379 Uiso 0.648(15) 1 calc R U P E 2
C1_11 C 0.6301(6) -0.0711(12) 0.4694(5) 0.180(7) Uani 1 1 d D U . F 1
H1_11 H 0.621083 -0.020592 0.481058 0.216 Uiso 1 1 calc R U . F 1
O1_11 O 0.6212(3) -0.1253(6) 0.4934(3) 0.104(2) Uani 1 1 d D U . F 1
N1_11 N 0.6506(7) -0.0674(14) 0.4290(6) 0.222(9) Uani 1 1 d D U . F 1
C2_11 C 0.6450(11) 0.0112(17) 0.4094(10) 0.307(17) Uani 1 1 d D U . F 1
H2A_11 H 0.672258 0.032004 0.398871 0.460 Uiso 1 1 calc R U . F 1
H2B_11 H 0.633167 0.046944 0.433230 0.460 Uiso 1 1 calc R U . F 1
H2C_11 H 0.625687 0.008065 0.382582 0.460 Uiso 1 1 calc R U . F 1
C3_11 C 0.6778(11) -0.1188(18) 0.4052(10) 0.303(17) Uani 1 1 d D U . F 1
H3A_11 H 0.705742 -0.116907 0.419901 0.455 Uiso 1 1 calc R U . F 1
H3B_11 H 0.680063 -0.102018 0.372371 0.455 Uiso 1 1 calc R U . F 1
H3C_11 H 0.666851 -0.173576 0.406708 0.455 Uiso 1 1 calc R U . F 1
C1_12 C 0.7310(6) 0.5002(14) 0.3022(7) 0.128(8) Uani 0.666(14) 1 d . U P G 5
H1A_12 H 0.746293 0.528131 0.327191 0.192 Uiso 0.666(14) 1 calc R U P G 5
H1B_12 H 0.719590 0.449836 0.314379 0.192 Uiso 0.666(14) 1 calc R U P G 5
H1C_12 H 0.707865 0.534090 0.291015 0.192 Uiso 0.666(14) 1 calc R U P G 5
C2_12 C 0.7598(8) 0.4833(12) 0.2633(9) 0.134(8) Uani 0.666(14) 1 d . U P G 5
C3_12 C 0.8027(10) 0.5075(19) 0.2690(11) 0.178(11) Uani 0.666(14) 1 d . U P G 5
H3_12 H 0.812401 0.531808 0.297141 0.214 Uiso 0.666(14) 1 calc R U P G 5
C4_12 C 0.8298(12) 0.494(2) 0.2309(13) 0.202(13) Uani 0.666(14) 1 d . U P G 5
H4_12 H 0.857187 0.516430 0.229893 0.242 Uiso 0.666(14) 1 calc R U P G 5
C5_12 C 0.8163(10) 0.4496(19) 0.1977(9) 0.162(10) Uani 0.666(14) 1 d . U P G 5
H5_12 H 0.835832 0.424206 0.177230 0.194 Uiso 0.666(14) 1 calc R U P G 5
C6_12 C 0.7776(10) 0.4393(19) 0.1917(13) 0.182(12) Uani 0.666(14) 1 d . U P G 5
H6_12 H 0.768624 0.422507 0.161473 0.218 Uiso 0.666(14) 1 calc R U P G 5
C7_12 C 0.7480(9) 0.4499(14) 0.2240(11) 0.157(10) Uani 0.666(14) 1 d . U P G 5
H7_12 H 0.719603 0.434050 0.218735 0.188 Uiso 0.666(14) 1 calc R U P G 5
C1_13 C 0.7677(7) -0.0273(15) 0.3033(9) 0.125(8) Uani 0.577(14) 1 d . U P H 5
H1A_13 H 0.772273 -0.085351 0.303510 0.188 Uiso 0.577(14) 1 calc R U P H 5
H1B_13 H 0.757824 -0.010026 0.334278 0.188 Uiso 0.577(14) 1 calc R U P H 5
H1C_13 H 0.794218 -0.000059 0.295863 0.188 Uiso 0.577(14) 1 calc R U P H 5
C2_13 C 0.7362(8) -0.0072(11) 0.2680(9) 0.114(7) Uani 0.577(14) 1 d . U P H 5
C3_13 C 0.7453(8) 0.0360(11) 0.2299(9) 0.112(7) Uani 0.577(14) 1 d . U P H 5
H3_13 H 0.771836 0.061718 0.226872 0.135 Uiso 0.577(14) 1 calc R U P H 5
C4_13 C 0.7168(11) 0.0421(15) 0.1968(12) 0.150(11) Uani 0.577(14) 1 d . U P H 5
H4_13 H 0.726258 0.061783 0.167343 0.180 Uiso 0.577(14) 1 calc R U P H 5
C5_13 C 0.6757(11) 0.024(2) 0.2000(14) 0.185(13) Uani 0.577(14) 1 d . U P H 5
H5_13 H 0.656111 0.036984 0.176055 0.222 Uiso 0.577(14) 1 calc R U P H 5
C6_13 C 0.6644(11) -0.015(3) 0.2386(14) 0.195(14) Uani 0.577(14) 1 d . U P H 5
H6_13 H 0.635995 -0.031065 0.243348 0.234 Uiso 0.577(14) 1 calc R U P H 5
C7_13 C 0.6947(9) -0.030(2) 0.2718(10) 0.166(12) Uani 0.577(14) 1 d . U P H 5
H7_13 H 0.686538 -0.058925 0.299090 0.199 Uiso 0.577(14) 1 calc R U P H 5

loop_
_atom_site_aniso_label
_atom_site_aniso_U_11
_atom_site_aniso_U_22
_atom_site_aniso_U_33
_atom_site_aniso_U_23
_atom_site_aniso_U_13
_atom_site_aniso_U_12
Ca1 0.0494(7) 0.0186(4) 0.0573(7) -0.0020(5) -0.0088(6) 0.0008(4)
Ca4 0.0339(5) 0.0312(5) 0.0547(7) -0.0112(6) -0.0011(5) 0.0032(4)
Ca2 0.0405(6) 0.0490(7) 0.0740(10) -0.0198(7) 0.0068(7) -0.0050(5)
Ca3 0.0342(6) 0.0354(6) 0.0593(7) -0.0103(6) -0.0037(6) 0.0009(5)
Ca5 0.0374(6) 0.0443(7) 0.0561(7) -0.0121(6) 0.0033(6) -0.0020(5)
C16_1 0.083(6) 0.033(3) 0.102(7) 0.020(4) 0.028(5) 0.035(4)
C20_1 0.067(5) 0.036(3) 0.073(5) -0.010(3) -0.017(4) 0.012(3)
C21_1 0.062(5) 0.048(4) 0.102(6) -0.007(4) -0.008(5) 0.012(3)
C22_1 0.046(4) 0.061(5) 0.089(6) 0.011(4) -0.007(4) 0.011(3)
C23_1 0.054(4) 0.035(3) 0.081(5) -0.010(3) -0.017(4) 0.006(3)
C24_1 0.049(4) 0.039(3) 0.054(4) -0.009(3) -0.004(3) 0.011(3)
C25_1 0.079(5) 0.043(3) 0.037(3) -0.015(3) -0.006(3) 0.000(3)
C26_1 0.042(3) 0.028(3) 0.075(5) -0.010(3) -0.011(3) 0.004(3)
C30_1 0.100(7) 0.072(5) 0.055(5) 0.002(4) -0.004(4) 0.023(5)
C31_1 0.114(8) 0.133(10) 0.081(7) 0.047(7) 0.029(6) 0.064(8)
C32_1 0.098(8) 0.149(11) 0.080(7) 0.034(7) 0.015(6) 0.054(8)
C33_1 0.097(7) 0.078(6) 0.051(4) 0.004(4) 0.005(4) 0.005(5)
C34_1 0.086(6) 0.076(6) 0.062(5) -0.010(4) 0.013(4) 0.016(5)
C35_1 0.095(6) 0.064(5) 0.062(5) -0.003(4) 0.001(5) -0.002(4)
C36_1 0.089(6) 0.067(5) 0.071(5) -0.001(4) 0.023(5) -0.013(5)
C1_1 0.105(7) 0.041(4) 0.067(5) -0.003(3) 0.018(4) 0.029(4)
F2_1 0.119(4) 0.043(2) 0.052(2) -0.0054(18) 0.006(2) 0.021(2)
C2_1 0.090(6) 0.050(4) 0.061(5) -0.015(3) 0.003(4) 0.020(4)
O261_1 0.038(2) 0.038(2) 0.067(3) 0.001(2) -0.008(2) 0.0012(17)
C3_1 0.102(6) 0.040(4) 0.048(4) -0.008(3) -0.005(4) 0.024(4)
O262_1 0.038(2) 0.052(3) 0.118(5) -0.005(3) -0.006(3) -0.002(2)
F4_1 0.126(4) 0.065(3) 0.054(3) -0.013(2) -0.003(3) 0.026(3)
C4_1 0.088(6) 0.059(4) 0.056(4) -0.007(4) 0.007(4) 0.027(4)
O361_1 0.110(5) 0.062(3) 0.063(3) -0.007(3) 0.022(3) 0.008(3)
C5_1 0.125(8) 0.071(5) 0.056(5) 0.009(4) 0.014(5) 0.045(5)
O362_1 0.109(5) 0.128(6) 0.067(4) 0.028(4) -0.022(4) -0.036(5)
F6_1 0.153(5) 0.052(3) 0.101(4) 0.018(3) 0.046(4) 0.034(3)
C6_1 0.116(8) 0.062(5) 0.068(5) 0.002(4) 0.016(5) 0.031(5)
C10_1 0.087(6) 0.037(4) 0.071(5) 0.000(3) 0.015(4) 0.011(4)
C11_1 0.096(6) 0.046(4) 0.081(6) 0.003(4) 0.008(5) 0.026(4)
C12_1 0.091(6) 0.048(4) 0.099(7) 0.002(4) 0.011(5) 0.035(4)
C13_1 0.074(5) 0.034(3) 0.081(5) 0.012(3) 0.012(4) 0.018(3)
C14_1 0.081(5) 0.035(3) 0.112(7) -0.018(4) 0.001(5) 0.013(3)
C15_1 0.106(7) 0.031(3) 0.089(6) 0.005(4) 0.007(5) 0.027(4)
O161_1 0.070(3) 0.057(3) 0.083(4) -0.008(3) 0.010(3) 0.013(3)
O162_1 0.064(3) 0.049(3) 0.134(6) 0.008(4) -0.007(4) 0.009(2)
C1_2 0.094(6) 0.047(5) 0.056(5) -0.003(4) 0.011(5) -0.013(5)
C2_2 0.084(6) 0.046(5) 0.051(5) 0.000(4) 0.021(5) -0.021(5)
C3_2 0.076(6) 0.049(5) 0.045(5) -0.001(4) 0.019(4) -0.019(4)
C4_2 0.080(6) 0.048(5) 0.036(4) 0.002(4) 0.008(4) -0.021(4)
C5_2 0.075(5) 0.041(5) 0.041(5) -0.005(4) 0.009(4) -0.012(4)
C6_2 0.085(6) 0.042(5) 0.048(5) 0.001(4) 0.022(5) -0.014(4)
C10_2 0.094(7) 0.051(5) 0.069(6) 0.000(5) 0.018(5) -0.014(5)
C11_2 0.089(6) 0.046(5) 0.066(6) 0.000(4) 0.013(5) -0.018(5)
C12_2 0.088(6) 0.052(5) 0.074(6) -0.007(5) 0.024(5) -0.018(5)
C13_2 0.078(7) 0.045(5) 0.060(6) -0.002(5) 0.019(5) -0.014(5)
C14_2 0.096(7) 0.052(5) 0.065(6) -0.008(5) 0.007(5) -0.019(5)
C15_2 0.093(7) 0.047(5) 0.066(6) -0.004(5) 0.003(6) -0.024(6)
C16_2 0.068(4) 0.038(4) 0.080(4) -0.003(4) 0.015(4) -0.015(3)
C20_2 0.065(5) 0.055(5) 0.053(5) -0.009(4) 0.009(4) -0.012(4)
C21_2 0.065(6) 0.077(6) 0.068(6) -0.007(5) 0.015(5) -0.013(5)
C22_2 0.065(6) 0.075(6) 0.059(6) -0.009(5) 0.015(5) -0.018(5)
C23_2 0.062(5) 0.053(6) 0.047(6) -0.001(4) 0.012(4) -0.018(5)
C24_2 0.056(5) 0.052(5) 0.043(5) 0.004(4) 0.004(4) -0.019(4)
C25_2 0.067(6) 0.055(5) 0.041(5) -0.004(4) 0.005(4) -0.016(5)
C26_2 0.059(4) 0.049(3) 0.054(3) -0.015(3) -0.001(3) -0.007(3)
C30_2 0.060(5) 0.037(4) 0.046(5) -0.010(4) 0.004(4) -0.009(4)
C31_2 0.055(5) 0.056(6) 0.070(6) -0.013(5) 0.009(5) -0.023(4)
C32_2 0.048(4) 0.048(5) 0.068(5) -0.012(4) 0.010(4) -0.007(4)
C33_2 0.038(3) 0.030(4) 0.048(5) -0.003(4) 0.003(4) -0.002(3)
C34_2 0.042(5) 0.020(4) 0.037(5) 0.001(3) -0.007(4) 0.003(3)
C35_2 0.044(4) 0.030(4) 0.036(5) -0.005(3) 0.000(4) 0.002(3)
C36_2 0.026(4) 0.033(5) 0.058(6) 0.004(4) -0.004(4) 0.001(3)
F2_2 0.160(10) 0.043(5) 0.084(7) -0.031(4) 0.051(6) -0.027(5)
F4_2 0.107(5) 0.053(4) 0.041(5) 0.001(4) 0.009(5) -0.023(3)
F6_2 0.150(6) 0.040(3) 0.042(5) -0.004(4) 0.045(6) -0.025(4)
O161_2 0.071(4) 0.047(3) 0.090(4) 0.013(3) 0.013(3) -0.017(3)
O162_2 0.067(5) 0.050(5) 0.098(6) 0.006(4) 0.022(4) -0.011(4)
O261_2 0.067(7) 0.056(6) 0.075(5) -0.014(5) 0.015(5) -0.010(5)
O262_2 0.052(4) 0.050(3) 0.060(4) -0.017(3) 0.013(3) -0.014(3)
O361_2 0.038(3) 0.029(4) 0.042(5) 0.002(3) -0.008(4) 0.001(2)
O362_2 0.035(3) 0.037(4) 0.065(5) -0.010(4) 0.002(4) 0.004(3)
C1_3 0.064(8) 0.034(7) 0.057(8) -0.024(7) -0.001(7) 0.007(7)
C2_3 0.062(9) 0.031(8) 0.050(9) -0.032(7) -0.003(8) 0.013(7)
C3_3 0.069(8) 0.044(8) 0.055(8) -0.021(7) -0.007(7) 0.006(7)
C4_3 0.070(9) 0.043(9) 0.052(9) -0.017(8) -0.008(8) 0.007(8)
C5_3 0.060(8) 0.039(8) 0.051(8) -0.016(7) -0.004(7) -0.004(7)
C6_3 0.064(8) 0.043(8) 0.046(8) -0.017(8) 0.006(8) -0.002(7)
C10_3 0.055(8) 0.038(8) 0.059(9) -0.009(7) -0.009(8) 0.002(7)
C11_3 0.059(9) 0.038(8) 0.068(9) -0.016(8) 0.001(8) 0.005(7)
C12_3 0.051(8) 0.037(8) 0.064(9) -0.009(7) 0.000(7) -0.001(7)
C13_3 0.059(8) 0.035(7) 0.074(8) -0.010(7) 0.003(7) -0.007(7)
C14_3 0.050(8) 0.038(7) 0.070(9) -0.002(7) -0.002(7) -0.004(7)
C15_3 0.053(9) 0.035(8) 0.070(10) 0.002(8) -0.012(8) -0.004(8)
C16_3 0.068(4) 0.038(4) 0.080(4) -0.003(4) 0.015(4) -0.015(3)
C20_3 0.072(9) 0.050(8) 0.061(9) -0.017(7) -0.009(8) -0.001(7)
C21_3 0.070(9) 0.047(8) 0.056(9) -0.019(8) -0.005(8) -0.008(8)
C22_3 0.067(9) 0.031(8) 0.049(9) -0.025(7) -0.007(8) -0.002(7)
C23_3 0.064(8) 0.044(8) 0.054(9) -0.019(7) -0.004(7) 0.002(7)
C24_3 0.070(10) 0.049(9) 0.061(10) -0.014(8) -0.006(8) 0.001(8)
C25_3 0.075(10) 0.054(10) 0.065(10) -0.013(8) -0.011(9) 0.003(8)
C26_3 0.059(4) 0.049(3) 0.054(3) -0.015(3) -0.001(3) -0.007(3)
C30_3 0.050(8) 0.032(7) 0.043(8) -0.017(7) -0.002(7) 0.001(7)
C31_3 0.048(8) 0.028(8) 0.045(8) -0.023(7) 0.002(7) 0.002(7)
C32_3 0.048(4) 0.048(5) 0.068(5) -0.012(4) 0.010(4) -0.007(4)
C33_3 0.038(3) 0.030(4) 0.048(5) -0.003(4) 0.003(4) -0.002(3)
C34_3 0.036(8) 0.026(8) 0.034(9) -0.009(7) 0.001(7) -0.007(7)
C35_3 0.044(4) 0.030(4) 0.036(5) -0.005(3) 0.000(4) 0.002(3)
C36_3 0.032(7) 0.011(7) 0.027(7) -0.011(6) -0.004(6) -0.005(6)
F2_3 0.160(10) 0.043(5) 0.084(7) -0.031(4) 0.051(6) -0.027(5)
F4_3 0.107(5) 0.053(4) 0.041(5) 0.001(4) 0.009(5) -0.023(3)
F6_3 0.150(6) 0.040(3) 0.042(5) -0.004(4) 0.045(6) -0.025(4)
O161_3 0.071(4) 0.047(3) 0.090(4) 0.013(3) 0.013(3) -0.017(3)
O162_3 0.087(9) 0.070(9) 0.093(10) -0.016(8) 0.003(8) -0.009(8)
O261_3 0.023(8) 0.037(9) 0.027(7) -0.012(7) 0.012(6) -0.013(7)
O262_3 0.052(4) 0.050(3) 0.060(4) -0.017(3) 0.013(3) -0.014(3)
O361_3 0.038(3) 0.029(4) 0.042(5) 0.002(3) -0.008(4) 0.001(2)
O362_3 0.035(7) 0.019(7) 0.031(8) -0.006(6) 0.003(7) 0.008(6)
C16_4 0.040(3) 0.045(3) 0.058(4) -0.006(3) 0.004(3) 0.001(3)
C20_4 0.076(5) 0.055(4) 0.052(4) -0.001(3) -0.005(4) 0.013(4)
C23_4 0.050(4) 0.064(5) 0.063(5) -0.011(4) 0.000(3) 0.020(4)
C26_4 0.050(4) 0.043(3) 0.061(4) -0.008(3) 0.003(3) 0.011(3)
C30_4 0.062(4) 0.039(3) 0.059(4) -0.011(3) 0.004(3) -0.017(3)
C31_4 0.084(5) 0.029(3) 0.083(5) -0.005(3) 0.010(4) -0.008(3)
C32_4 0.055(4) 0.056(4) 0.087(6) -0.002(4) 0.001(4) -0.008(3)
C33_4 0.048(3) 0.039(3) 0.046(3) -0.008(3) -0.001(3) -0.012(3)
C34_4 0.045(4) 0.053(4) 0.071(5) -0.010(3) 0.005(3) -0.016(3)
C35_4 0.075(5) 0.048(4) 0.061(4) -0.013(3) 0.011(4) -0.028(4)
C36_4 0.041(3) 0.039(3) 0.045(3) -0.011(3) 0.003(3) -0.009(2)
C1_4 0.083(5) 0.026(3) 0.054(4) -0.011(3) 0.020(3) -0.021(3)
F2_4 0.115(4) 0.0295(18) 0.067(3) 0.0028(18) 0.007(2) -0.007(2)
C2_4 0.085(5) 0.033(3) 0.053(4) -0.001(3) 0.010(4) -0.018(3)
O261_4 0.047(3) 0.065(3) 0.062(3) -0.010(2) -0.001(2) 0.016(2)
C3_4 0.075(5) 0.043(4) 0.049(4) -0.004(3) 0.007(3) -0.002(3)
O262_4 0.045(3) 0.065(3) 0.063(3) -0.004(2) -0.003(2) 0.019(2)
F6_4 0.118(4) 0.037(2) 0.056(2) -0.0133(18) 0.000(2) -0.011(2)
C4_4 0.091(5) 0.021(3) 0.070(5) -0.016(3) 0.011(4) -0.019(3)
O361_4 0.035(2) 0.060(3) 0.067(3) 0.005(2) -0.003(2) -0.003(2)
C5_4 0.080(5) 0.031(3) 0.058(4) -0.013(3) 0.021(4) -0.022(3)
O362_4 0.039(2) 0.0227(18) 0.083(3) 0.003(2) 0.007(2) 0.0009(16)
F4_4 0.101(3) 0.048(2) 0.049(2) -0.0110(18) 0.009(2) -0.025(2)
C6_4 0.077(5) 0.048(4) 0.046(4) -0.003(3) 0.013(3) -0.016(3)
C10_4 0.075(5) 0.030(3) 0.057(4) -0.004(3) 0.014(3) -0.016(3)
C11_4 0.061(4) 0.038(3) 0.066(4) -0.004(3) 0.009(3) -0.012(3)
C12_4 0.052(4) 0.039(3) 0.053(4) -0.004(3) 0.010(3) -0.009(3)
C13_4 0.037(3) 0.037(3) 0.066(4) -0.005(3) 0.015(3) -0.001(2)
C14_4 0.059(4) 0.035(3) 0.067(4) -0.004(3) -0.006(3) -0.004(3)
C15_4 0.069(5) 0.032(3) 0.082(5) -0.006(3) 0.006(4) -0.005(3)
O161_4 0.038(2) 0.040(2) 0.079(3) -0.021(2) 0.008(2) -0.0071(17)
O162_4 0.038(2) 0.039(2) 0.099(4) -0.020(2) 0.001(2) -0.0043(18)
C21A_4 0.044(8) 0.117(17) 0.081(12) -0.014(11) 0.012(7) -0.014(9)
C22A_4 0.056(8) 0.060(10) 0.039(6) -0.010(6) 0.008(5) -0.017(6)
C24A_4 0.059(8) 0.085(13) 0.032(6) -0.004(7) -0.001(5) -0.010(8)
C25A_4 0.046(8) 0.110(18) 0.101(14) 0.006(12) 0.013(8) -0.012(9)
C21B_4 0.060(12) 0.11(2) 0.072(14) -0.018(14) 0.003(10) -0.010(13)
C22B_4 0.065(11) 0.065(14) 0.051(10) -0.003(8) 0.011(8) 0.019(10)
C24B_4 0.075(13) 0.067(14) 0.069(13) -0.002(10) 0.024(10) 0.011(11)
C25B_4 0.103(17) 0.056(13) 0.086(15) -0.001(11) 0.020(12) 0.027(12)
O1_4 0.310(18) 0.135(9) 0.079(6) -0.010(6) -0.020(7) -0.028(9)
C1_5 0.041(4) 0.041(3) 0.068(5) 0.014(3) 0.005(3) 0.002(3)
C2_5 0.119(11) 0.194(18) 0.093(9) 0.016(10) 0.020(7) 0.002(9)
O11_5 0.065(4) 0.113(5) 0.086(4) 0.024(4) 0.027(3) 0.008(3)
O12_5 0.065(4) 0.100(5) 0.095(5) -0.012(4) -0.015(3) 0.004(3)
C1_6 0.123(9) 0.139(11) 0.089(7) 0.001(7) -0.003(6) -0.018(8)
O1_6 0.089(5) 0.147(7) 0.091(5) -0.031(5) 0.000(4) -0.019(5)
N1_6 0.172(12) 0.178(13) 0.122(9) -0.041(8) -0.031(8) 0.000(10)
C2_6 0.161(13) 0.175(16) 0.122(11) 0.020(11) -0.031(9) -0.037(11)
C3_6 0.39(4) 0.38(4) 0.29(3) -0.16(3) -0.05(3) 0.19(3)
C1_7 0.147(18) 0.099(12) 0.103(15) 0.019(11) 0.028(12) 0.058(12)
O1_7 0.067(7) 0.039(2) 0.104(5) 0.001(3) 0.019(4) 0.011(3)
N1_7 0.21(3) 0.088(12) 0.23(3) 0.033(14) 0.03(2) 0.057(15)
C2_7 0.44(6) 0.20(3) 0.29(5) 0.04(3) 0.02(4) 0.25(4)
C3_7 0.42(7) 0.13(3) 0.24(4) 0.07(3) 0.01(4) -0.12(4)
C1_8 0.18(2) 0.137(16) 0.111(17) -0.079(14) 0.067(14) -0.041(15)
O1_8 0.067(7) 0.039(2) 0.104(5) 0.001(3) 0.019(4) 0.011(3)
N1_8 0.22(3) 0.128(16) 0.20(3) -0.106(19) 0.12(2) -0.051(17)
C2_8 0.26(5) 0.25(5) 0.27(5) -0.04(3) 0.14(3) 0.08(4)
C3_8 0.40(7) 0.23(4) 0.38(7) -0.22(5) 0.09(5) -0.12(4)
C1_9 0.065(12) 0.047(8) 0.079(14) 0.024(8) -0.050(9) -0.002(8)
O1_9 0.065(6) 0.030(2) 0.074(4) -0.009(2) -0.020(4) 0.013(2)
N1_9 0.100(15) 0.039(9) 0.098(16) 0.023(10) -0.008(11) 0.010(9)
C2_9 0.15(3) 0.038(10) 0.13(3) 0.014(13) -0.04(2) -0.047(13)
C3_9 0.13(3) 0.13(3) 0.13(3) 0.02(2) 0.01(2) 0.05(2)
C1_10 0.141(15) 0.087(9) 0.148(16) -0.022(10) -0.012(12) 0.047(10)
O1_10 0.065(6) 0.030(2) 0.074(4) -0.009(2) -0.020(4) 0.013(2)
N1_10 0.145(13) 0.087(8) 0.103(11) -0.033(7) -0.038(8) 0.036(8)
C2_10 0.136(17) 0.106(16) 0.17(2) 0.012(14) -0.063(12) -0.007(13)
C3_10 0.34(4) 0.19(3) 0.23(3) -0.08(3) -0.01(3) 0.13(3)
C1_11 0.208(17) 0.216(16) 0.115(11) 0.008(10) -0.017(10) -0.104(14)
O1_11 0.111(6) 0.131(7) 0.069(4) -0.004(4) 0.000(4) -0.009(5)
N1_11 0.235(19) 0.28(2) 0.153(14) 0.031(14) 0.058(12) -0.057(18)
C2_11 0.41(5) 0.29(3) 0.21(3) 0.06(2) 0.09(3) -0.01(3)
C3_11 0.44(5) 0.28(3) 0.19(3) -0.02(2) 0.04(3) 0.02(3)
C1_12 0.086(12) 0.18(2) 0.117(15) -0.006(15) 0.003(10) 0.010(13)
C2_12 0.130(17) 0.145(19) 0.126(17) -0.008(15) 0.021(14) -0.005(14)
C3_12 0.15(2) 0.23(3) 0.15(2) -0.04(2) 0.008(18) -0.03(2)
C4_12 0.19(3) 0.25(3) 0.17(3) 0.01(2) 0.03(2) -0.06(2)
C5_12 0.15(2) 0.21(3) 0.126(18) -0.062(17) 0.024(16) -0.050(19)
C6_12 0.14(2) 0.19(2) 0.21(3) 0.00(2) 0.06(2) -0.051(19)
C7_12 0.16(2) 0.113(16) 0.20(2) -0.035(17) 0.042(19) -0.037(15)
C1_13 0.099(15) 0.15(2) 0.126(18) 0.034(16) -0.012(13) -0.014(14)
C2_13 0.128(16) 0.091(13) 0.121(16) -0.012(12) -0.039(14) -0.006(12)
C3_13 0.154(19) 0.065(11) 0.118(16) 0.002(11) -0.042(14) -0.019(11)
C4_13 0.18(2) 0.107(17) 0.17(2) 0.045(16) -0.06(2) -0.045(16)
C5_13 0.14(2) 0.23(3) 0.19(3) 0.07(2) -0.04(2) -0.04(2)
C6_13 0.14(2) 0.29(4) 0.16(3) 0.02(3) 0.00(2) -0.07(2)
C7_13 0.104(17) 0.28(3) 0.109(17) 0.00(2) 0.002(14) -0.03(2)

loop_
_atom_type_symbol
_atom_type_description
_atom_type_scat_dispersion_real
_atom_type_scat_dispersion_imag
_atom_type_scat_source
C C 0.0033 0.0016 'International Tables Vol C Tables 4.2.6.8 and 6.1.1.4'
H H 0.0000 0.0000 'International Tables Vol C Tables 4.2.6.8 and 6.1.1.4'
Ca Ca 0.2262 0.3064 'International Tables Vol C Tables 4.2.6.8 and 6.1.1.4'
F F 0.0171 0.0103 'International Tables Vol C Tables 4.2.6.8 and 6.1.1.4'
O O 0.0106 0.0060 'International Tables Vol C Tables 4.2.6.8 and 6.1.1.4'
N N 0.0061 0.0033 'International Tables Vol C Tables 4.2.6.8 and 6.1.1.4'

loop_
_geom_angle_atom_site_label_1
_geom_angle_atom_site_label_2
_geom_angle_atom_site_label_3
_geom_angle
_geom_angle_site_symmetry_1
_geom_angle_site_symmetry_3
_geom_angle_publ_flag
O362_2 Ca1 O161_2 90.5(3) 2_754 2_764 ?
O362_2 Ca1 O262_1 104.1(3) 2_754 1_545 ?
O161_2 Ca1 O262_1 160.0(3) 2_764 1_545 ?
O362_2 Ca1 O1_4 84.8(4) 2_754 . ?
O161_2 Ca1 O1_4 84.8(4) 2_764 . ?
O262_1 Ca1 O1_4 83.1(4) 1_545 . ?
O362_2 Ca1 O161_1 176.6(3) 2_754 . ?
O161_2 Ca1 O161_1 87.9(2) 2_764 . ?
O262_1 Ca1 O161_1 78.17(19) 1_545 . ?
O1_4 Ca1 O161_1 98.1(4) . . ?
O362_2 Ca1 O362_3 11.7(5) 2_754 2_754 ?
O161_2 Ca1 O362_3 98.3(6) 2_764 2_754 ?
O262_1 Ca1 O362_3 98.4(6) 1_545 2_754 ?
O1_4 Ca1 O362_3 94.2(6) . 2_754 ?
O161_1 Ca1 O362_3 166.7(5) . 2_754 ?
O362_2 Ca1 O11_5 75.0(3) 2_754 4_654 ?
O161_2 Ca1 O11_5 85.0(3) 2_764 4_654 ?
O262_1 Ca1 O11_5 111.7(2) 1_545 4_654 ?
O1_4 Ca1 O11_5 157.2(4) . 4_654 ?
O161_1 Ca1 O11_5 101.9(2) . 4_654 ?
O362_2 Ca1 O12_5 104.8(3) 2_754 4_654 ?
O161_2 Ca1 O12_5 120.4(3) 2_764 4_654 ?
O262_1 Ca1 O12_5 69.4(2) 1_545 4_654 ?
O1_4 Ca1 O12_5 152.3(3) . 4_654 ?
O161_1 Ca1 O12_5 73.6(2) . 4_654 ?
O362_3 Ca1 O12_5 93.2(5) 2_754 4_654 ?
O11_5 Ca1 O12_5 47.2(2) 4_654 4_654 ?
O362_2 Ca1 O161_3 67.1(5) 2_754 2_764 ?
O161_2 Ca1 O161_3 31.4(5) 2_764 2_764 ?
O262_1 Ca1 O161_3 168.5(5) 1_545 2_764 ?
O1_4 Ca1 O161_3 102.7(6) . 2_764 ?
O161_1 Ca1 O161_3 110.3(5) . 2_764 ?
O11_5 Ca1 O161_3 59.8(5) 4_654 2_764 ?
O12_5 Ca1 O161_3 104.9(5) 4_654 2_764 ?
O362_2 Ca1 C1_5 89.7(3) 2_754 4_654 ?
O161_2 Ca1 C1_5 103.5(3) 2_764 4_654 ?
O262_1 Ca1 C1_5 90.3(2) 1_545 4_654 ?
O1_4 Ca1 C1_5 170.1(4) . 4_654 ?
O161_1 Ca1 C1_5 87.8(2) . 4_654 ?
O11_5 Ca1 C1_5 23.76(17) 4_654 4_654 ?
O12_5 Ca1 C1_5 23.49(17) 4_654 4_654 ?
O362_2 Ca1 Ca5 135.2(3) 2_754 4_654 ?
O161_2 Ca1 Ca5 127.5(2) 2_764 4_654 ?
O262_1 Ca1 Ca5 47.56(14) 1_545 4_654 ?
O1_4 Ca1 Ca5 117.4(3) . 4_654 ?
O161_1 Ca1 Ca5 44.84(15) . 4_654 ?
O11_5 Ca1 Ca5 84.90(14) 4_654 4_654 ?
O12_5 Ca1 Ca5 39.19(14) 4_654 4_654 ?
C1_5 Ca1 Ca5 61.82(12) 4_654 4_654 ?
O362_2 Ca1 Ca2 44.3(3) 2_754 2_764 ?
O161_2 Ca1 Ca2 68.8(2) 2_764 2_764 ?
O262_1 Ca1 Ca2 131.13(15) 1_545 2_764 ?
O1_4 Ca1 Ca2 119.4(4) . 2_764 ?
O161_1 Ca1 Ca2 132.26(15) . 2_764 ?
O11_5 Ca1 Ca2 37.81(13) 4_654 2_764 ?
O12_5 Ca1 Ca2 83.14(14) 4_654 2_764 ?
C1_5 Ca1 Ca2 60.28(12) 4_654 2_764 ?
Ca5 Ca1 Ca2 122.09(5) 4_654 2_764 ?
O261_4 Ca4 O1_9 93.7(14) . . ?
O261_4 Ca4 O1_10 94.9(7) . . ?
O261_4 Ca4 O161_4 85.09(18) . 4_644 ?
O1_9 Ca4 O161_4 81.0(15) . 4_644 ?
O261_4 Ca4 O261_3 157.5(6) . 1_554 ?
O1_9 Ca4 O261_3 81.0(17) . 1_554 ?
O161_4 Ca4 O261_3 72.5(6) 4_644 1_554 ?
O261_4 Ca4 O261_2 165.5(4) . 1_554 ?
O1_9 Ca4 O261_2 86.3(15) . 1_554 ?
O161_4 Ca4 O261_2 80.6(4) 4_644 1_554 ?
O261_4 Ca4 O261_1 83.80(18) . 1_545 ?
O1_9 Ca4 O261_1 93.3(15) . 1_545 ?
O161_4 Ca4 O261_1 167.15(18) 4_644 1_545 ?
O261_2 Ca4 O261_1 110.7(4) 1_554 1_545 ?
O261_4 Ca4 O361_4 86.53(17) . 4_654 ?
O1_9 Ca4 O361_4 151.1(15) . 4_654 ?
O161_4 Ca4 O361_4 70.24(15) 4_644 4_654 ?
O261_2 Ca4 O361_4 86.5(4) 1_554 4_654 ?
O261_1 Ca4 O361_4 115.38(15) 1_545 4_654 ?
O261_4 Ca4 O362_4 103.34(18) . 4_654 ?
O1_9 Ca4 O362_4 154.0(13) . 4_654 ?
O161_4 Ca4 O362_4 119.49(15) 4_644 4_654 ?
O261_2 Ca4 O362_4 82.0(3) 1_554 4_654 ?
O261_1 Ca4 O362_4 69.60(14) 1_545 4_654 ?
O361_4 Ca4 O362_4 51.19(14) 4_654 4_654 ?
O261_4 Ca4 O262_2 148.8(2) . 1_554 ?
O1_9 Ca4 O262_2 83.6(13) . 1_554 ?
O161_4 Ca4 O262_2 124.8(2) 4_644 1_554 ?
O261_2 Ca4 O262_2 45.7(4) 1_554 1_554 ?
O261_1 Ca4 O262_2 65.4(2) 1_545 1_554 ?
O361_4 Ca4 O262_2 110.5(2) 4_654 1_554 ?
O362_4 Ca4 O262_2 71.6(2) 4_654 1_554 ?
O261_4 Ca4 C36_4 97.02(18) . 4_654 ?
O1_9 Ca4 C36_4 168.0(16) . 4_654 ?
O161_4 Ca4 C36_4 94.57(16) 4_644 4_654 ?
O261_2 Ca4 C36_4 82.0(4) 1_554 4_654 ?
O261_1 Ca4 C36_4 93.17(15) 1_545 4_654 ?
O361_4 Ca4 C36_4 25.76(15) 4_654 4_654 ?
O362_4 Ca4 C36_4 25.53(15) 4_654 4_654 ?
O262_2 Ca4 C36_4 90.0(2) 1_554 4_654 ?
O261_4 Ca4 C26_2 172.9(2) . 1_554 ?
O1_9 Ca4 C26_2 83.2(13) . 1_554 ?
O161_4 Ca4 C26_2 100.67(19) 4_644 1_554 ?
O261_2 Ca4 C26_2 21.1(4) 1_554 1_554 ?
O261_1 Ca4 C26_2 89.99(19) 1_545 1_554 ?
O361_4 Ca4 C26_2 99.3(2) 4_654 1_554 ?
O362_4 Ca4 C26_2 77.57(18) 4_654 1_554 ?
O262_2 Ca4 C26_2 24.6(2) 1_554 1_554 ?
C36_4 Ca4 C26_2 86.75(19) 4_654 1_554 ?
O162_3 Ca2 O362_1 146.0(7) . . ?
O162_3 Ca2 O161_3 59.0(8) . . ?
O362_1 Ca2 O161_3 150.8(5) . . ?
O362_1 Ca2 O162_2 176.0(3) . . ?
O362_1 Ca2 O11_5 96.3(3) . 3 ?
O162_2 Ca2 O11_5 87.0(3) . 3 ?
O162_3 Ca2 O162_4 87.3(6) . . ?
O362_1 Ca2 O162_4 87.4(2) . . ?
O161_3 Ca2 O162_4 113.7(5) . . ?
O162_2 Ca2 O162_4 89.8(3) . . ?
O11_5 Ca2 O162_4 168.2(2) 3 . ?
O362_1 Ca2 O1_6 84.8(3) . . ?
O162_2 Ca2 O1_6 97.8(3) . . ?
O11_5 Ca2 O1_6 84.8(3) 3 . ?
O162_4 Ca2 O1_6 84.4(2) . . ?
O362_1 Ca2 O361_3 71.6(7) . 1_565 ?
O162_2 Ca2 O361_3 104.7(7) . 1_565 ?
O11_5 Ca2 O361_3 123.6(10) 3 1_565 ?
O162_4 Ca2 O361_3 68.2(10) . 1_565 ?
O1_6 Ca2 O361_3 144.0(8) . 1_565 ?
O362_1 Ca2 O361_2 80.1(3) . 1_565 ?
O162_2 Ca2 O361_2 96.2(3) . 1_565 ?
O11_5 Ca2 O361_2 121.8(3) 3 1_565 ?
O162_4 Ca2 O361_2 69.8(3) . 1_565 ?
O1_6 Ca2 O361_2 150.5(3) . 1_565 ?
O162_3 Ca2 C16_3 29.7(7) . . ?
O362_1 Ca2 C16_3 173.3(10) . . ?
O161_3 Ca2 C16_3 30.3(9) . . ?
O11_5 Ca2 C16_3 78.7(10) 3 . ?
O162_4 Ca2 C16_3 96.7(10) . . ?
O361_3 Ca2 C16_3 114.8(11) 1_565 . ?
O362_1 Ca2 O362_3 75.9(5) . 1_565 ?
O162_2 Ca2 O362_3 103.2(5) . 1_565 ?
O11_5 Ca2 O362_3 69.6(6) 3 1_565 ?
O162_4 Ca2 O362_3 122.2(6) . 1_565 ?
O1_6 Ca2 O362_3 145.6(5) . 1_565 ?
O361_2 Ca2 O362_3 53.0(7) 1_565 1_565 ?
O362_1 Ca2 O362_2 86.8(3) . 1_565 ?
O162_2 Ca2 O362_2 92.1(3) . 1_565 ?
O11_5 Ca2 O362_2 71.6(3) 3 1_565 ?
O162_4 Ca2 O362_2 119.9(3) . 1_565 ?
O1_6 Ca2 O362_2 153.9(3) . 1_565 ?
O361_2 Ca2 O362_2 50.3(4) 1_565 1_565 ?
O361_3 Ca3 O1_8 88.3(16) 4_654 . ?
O361_3 Ca3 O262_4 91.3(9) 4_654 . ?
O1_8 Ca3 O262_4 90.7(9) . . ?
O262_4 Ca3 O361_4 89.32(18) . 4_654 ?
O262_4 Ca3 O1_7 92.6(9) . . ?
O361_4 Ca3 O1_7 85.6(12) 4_654 . ?
O262_4 Ca3 O361_1 169.9(2) . 4_644 ?
O361_4 Ca3 O361_1 81.0(2) 4_654 4_644 ?
O1_7 Ca3 O361_1 83.9(10) . 4_644 ?
O262_4 Ca3 O361_2 84.1(3) . 4_654 ?
O361_4 Ca3 O361_2 171.0(3) 4_654 4_654 ?
O1_7 Ca3 O361_2 88.5(13) . 4_654 ?
O361_1 Ca3 O361_2 105.2(3) 4_644 4_654 ?
O262_4 Ca3 O162_4 105.0(2) . 4_644 ?
O361_4 Ca3 O162_4 118.88(17) 4_654 4_644 ?
O1_7 Ca3 O162_4 149.3(8) . 4_644 ?
O361_1 Ca3 O162_4 82.4(2) 4_644 4_644 ?
O361_2 Ca3 O162_4 69.0(3) 4_654 4_644 ?
O262_4 Ca3 O161_4 87.23(16) . 4_644 ?
O361_4 Ca3 O161_4 70.85(16) 4_654 4_644 ?
O1_7 Ca3 O161_4 156.5(12) . 4_644 ?
O361_1 Ca3 O161_4 92.3(2) 4_644 4_644 ?
O361_2 Ca3 O161_4 114.8(3) 4_654 4_644 ?
O162_4 Ca3 O161_4 51.59(14) 4_644 4_644 ?
O262_4 Ca3 C16_4 98.66(19) . 4_644 ?
O361_4 Ca3 C16_4 94.52(18) 4_654 4_644 ?
O1_7 Ca3 C16_4 168.8(9) . 4_644 ?
O361_1 Ca3 C16_4 85.1(2) 4_644 4_644 ?
O361_2 Ca3 C16_4 92.5(3) 4_654 4_644 ?
O162_4 Ca3 C16_4 25.56(16) 4_644 4_644 ?
O161_4 Ca3 C16_4 26.16(15) 4_644 4_644 ?
O262_4 Ca3 C36_1 169.3(2) . 4_644 ?
O361_4 Ca3 C36_1 100.3(2) 4_654 4_644 ?
O1_7 Ca3 C36_1 83.7(8) . 4_644 ?
O361_1 Ca3 C36_1 19.4(3) 4_644 4_644 ?
O361_2 Ca3 C36_1 85.8(3) 4_654 4_644 ?
O162_4 Ca3 C36_1 74.4(2) 4_644 4_644 ?
O161_4 Ca3 C36_1 100.2(2) 4_644 4_644 ?
C16_4 Ca3 C36_1 85.2(2) 4_644 4_644 ?
O361_3 Ca3 C1_8 99.2(11) 4_654 . ?
O1_8 Ca3 C1_8 17.6(7) . . ?
O262_4 Ca3 C1_8 76.8(5) . . ?
O361_4 Ca3 C1_8 72.4(5) 4_654 . ?
O361_1 Ca3 C1_8 97.4(5) 4_644 . ?
O162_4 Ca3 C1_8 168.3(5) 4_644 . ?
O161_4 Ca3 C1_8 139.9(5) 4_644 . ?
C16_4 Ca3 C1_8 166.1(5) 4_644 . ?
C36_1 Ca3 C1_8 101.6(6) 4_644 . ?
O262_3 Ca5 O12_5 88.8(6) 4_644 . ?
O262_3 Ca5 O362_4 91.6(6) 4_644 . ?
O12_5 Ca5 O362_4 170.4(2) . . ?
O12_5 Ca5 O1_11 89.4(3) . . ?
O362_4 Ca5 O1_11 81.5(2) . . ?
O12_5 Ca5 O262_2 101.0(3) . 4_644 ?
O362_4 Ca5 O262_2 80.9(2) . 4_644 ?
O1_11 Ca5 O262_2 82.4(3) . 4_644 ?
O12_5 Ca5 O162_1 91.3(2) . 4_645 ?
O362_4 Ca5 O162_1 84.23(17) . 4_645 ?
O1_11 Ca5 O162_1 80.4(3) . 4_645 ?
O262_2 Ca5 O162_1 158.7(3) 4_644 4_645 ?
O12_5 Ca5 O261_1 118.2(2) . 4_635 ?
O362_4 Ca5 O261_1 71.26(15) . 4_635 ?
O1_11 Ca5 O261_1 143.4(2) . 4_635 ?
O262_2 Ca5 O261_1 69.9(2) 4_644 4_635 ?
O162_1 Ca5 O261_1 119.3(2) 4_645 4_635 ?
O12_5 Ca5 O161_1 74.5(2) . 4_645 ?
O362_4 Ca5 O161_1 108.79(17) . 4_645 ?
O1_11 Ca5 O161_1 128.2(3) . 4_645 ?
O262_2 Ca5 O161_1 148.3(3) 4_644 4_645 ?
O162_1 Ca5 O161_1 51.9(2) 4_645 4_645 ?
O261_1 Ca5 O161_1 84.48(17) 4_635 4_645 ?
O12_5 Ca5 O262_1 67.9(2) . 4_635 ?
O362_4 Ca5 O262_1 121.62(17) . 4_635 ?
O1_11 Ca5 O262_1 148.0(2) . 4_635 ?
O262_2 Ca5 O262_1 80.3(2) 4_644 4_635 ?
O162_1 Ca5 O262_1 120.7(2) 4_645 4_635 ?
O261_1 Ca5 O262_1 50.37(15) 4_635 4_635 ?
O161_1 Ca5 O262_1 68.85(17) 4_645 4_635 ?
O12_5 Ca5 C16_1 85.5(2) . 4_645 ?
O362_4 Ca5 C16_1 94.1(2) . 4_645 ?
O1_11 Ca5 C16_1 105.9(3) . 4_645 ?
O262_2 Ca5 C16_1 169.7(3) 4_644 4_645 ?
O162_1 Ca5 C16_1 26.3(2) 4_645 4_645 ?
O261_1 Ca5 C16_1 100.0(2) 4_635 4_645 ?
O161_1 Ca5 C16_1 26.1(2) 4_645 4_645 ?
O262_1 Ca5 C16_1 94.9(2) 4_635 4_645 ?
O12_5 Ca5 C26_1 93.7(2) . 4_635 ?
O362_4 Ca5 C26_1 95.72(17) . 4_635 ?
O1_11 Ca5 C26_1 152.6(3) . 4_635 ?
O262_2 Ca5 C26_1 70.3(2) 4_644 4_635 ?
O162_1 Ca5 C26_1 126.7(2) 4_645 4_635 ?
O261_1 Ca5 C26_1 24.62(16) 4_635 4_635 ?
O161_1 Ca5 C26_1 78.65(18) 4_645 4_635 ?
O262_1 Ca5 C26_1 26.13(17) 4_635 4_635 ?
C16_1 Ca5 C26_1 101.5(2) 4_645 4_635 ?
O12_5 Ca5 Ca1 44.75(18) . 4_645 ?
O362_4 Ca5 Ca1 142.70(14) . 4_645 ?
O1_11 Ca5 Ca1 131.7(2) . 4_645 ?
O262_2 Ca5 Ca1 115.4(2) 4_644 4_645 ?
O162_1 Ca5 Ca1 85.59(16) 4_645 4_645 ?
O261_1 Ca5 Ca1 82.91(10) 4_635 4_645 ?
O161_1 Ca5 Ca1 40.48(12) 4_645 4_645 ?
O262_1 Ca5 Ca1 40.19(10) 4_635 4_645 ?
C16_1 Ca5 Ca1 63.86(19) 4_645 4_645 ?
C26_1 Ca5 Ca1 62.93(12) 4_635 4_645 ?
O161_1 C16_1 O162_1 127.3(9) . . ?
O161_1 C16_1 C13_1 115.9(9) . . ?
O162_1 C16_1 C13_1 116.8(6) . . ?
O161_1 C16_1 Ca5 68.2(5) . 4_654 ?
O162_1 C16_1 Ca5 61.0(5) . 4_654 ?
C13_1 C16_1 Ca5 166.4(6) . 4_654 ?
C25_1 C20_1 C21_1 120.2(7) . . ?
C25_1 C20_1 C3_1 119.9(8) . . ?
C21_1 C20_1 C3_1 119.6(7) . . ?
C20_1 C21_1 C22_1 120.1(7) . . ?
C21_1 C22_1 C23_1 118.9(8) . . ?
C24_1 C23_1 C22_1 120.4(7) . . ?
C24_1 C23_1 C26_1 118.9(6) . . ?
C22_1 C23_1 C26_1 120.2(7) . . ?
C23_1 C24_1 C25_1 119.6(6) . . ?
C20_1 C25_1 C24_1 120.6(7) . . ?
O261_1 C26_1 O262_1 120.3(6) . . ?
O261_1 C26_1 C23_1 120.3(6) . . ?
O262_1 C26_1 C23_1 119.2(6) . . ?
O261_1 C26_1 Ca5 56.7(4) . 4_664 ?
O262_1 C26_1 Ca5 64.9(4) . 4_664 ?
C23_1 C26_1 Ca5 162.8(5) . 4_664 ?
C35_1 C30_1 C31_1 118.6(8) . . ?
C35_1 C30_1 C5_1 120.0(8) . . ?
C31_1 C30_1 C5_1 121.4(9) . . ?
C32_1 C31_1 C30_1 122.3(10) . . ?
C33_1 C32_1 C31_1 118.9(10) . . ?
C32_1 C33_1 C34_1 120.5(8) . . ?
C32_1 C33_1 C36_1 119.6(9) . . ?
C34_1 C33_1 C36_1 119.9(9) . . ?
C35_1 C34_1 C33_1 119.9(9) . . ?
C30_1 C35_1 C34_1 119.6(9) . . ?
O361_1 C36_1 O362_1 123.5(9) . . ?
O361_1 C36_1 C33_1 120.0(10) . . ?
O362_1 C36_1 C33_1 116.4(9) . . ?
O361_1 C36_1 Ca3 40.3(5) . 4_655 ?
O362_1 C36_1 Ca3 83.3(5) . 4_655 ?
C33_1 C36_1 Ca3 160.3(7) . 4_655 ?
C6_1 C1_1 C2_1 114.7(7) . . ?
C6_1 C1_1 C10_1 123.5(7) . . ?
C2_1 C1_1 C10_1 121.7(7) . . ?
F2_1 C2_1 C1_1 118.4(6) . . ?
F2_1 C2_1 C3_1 117.0(7) . . ?
C1_1 C2_1 C3_1 124.5(8) . . ?
C26_1 O261_1 Ca4 132.7(4) . 1_565 ?
C26_1 O261_1 Ca5 98.6(4) . 4_664 ?
Ca4 O261_1 Ca5 96.36(16) 1_565 4_664 ?
C4_1 C3_1 C2_1 114.3(7) . . ?
C4_1 C3_1 C20_1 123.7(7) . . ?
C2_1 C3_1 C20_1 121.8(7) . . ?
C26_1 O262_1 Ca1 144.3(5) . 1_565 ?
C26_1 O262_1 Ca5 88.9(4) . 4_664 ?
Ca1 O262_1 Ca5 92.25(18) 1_565 4_664 ?
C5_1 C4_1 F4_1 119.8(7) . . ?
C5_1 C4_1 C3_1 124.6(7) . . ?
F4_1 C4_1 C3_1 115.6(7) . . ?
C36_1 O361_1 Ca3 120.3(7) . 4_655 ?
C6_1 C5_1 C4_1 116.1(8) . . ?
C6_1 C5_1 C30_1 122.5(8) . . ?
C4_1 C5_1 C30_1 121.3(8) . . ?
C36_1 O362_1 Ca2 135.7(6) . . ?
C5_1 C6_1 F6_1 117.6(8) . . ?
C5_1 C6_1 C1_1 125.7(8) . . ?
F6_1 C6_1 C1_1 116.4(8) . . ?
C11_1 C10_1 C15_1 119.4(8) . . ?
C11_1 C10_1 C1_1 118.5(8) . . ?
C15_1 C10_1 C1_1 121.9(7) . . ?
C10_1 C11_1 C12_1 118.3(9) . . ?
C13_1 C12_1 C11_1 121.3(7) . . ?
C12_1 C13_1 C14_1 118.8(8) . . ?
C12_1 C13_1 C16_1 122.3(7) . . ?
C14_1 C13_1 C16_1 118.6(8) . . ?
C15_1 C14_1 C13_1 120.2(9) . . ?
C10_1 C15_1 C14_1 121.4(8) . . ?
C16_1 O161_1 Ca1 148.2(6) . . ?
C16_1 O161_1 Ca5 85.7(6) . 4_654 ?
Ca1 O161_1 Ca5 94.68(18) . 4_654 ?
C16_1 O162_1 Ca5 92.8(5) . 4_654 ?
C2_2 C1_2 C6_2 117.1(10) . . ?
C2_2 C1_2 C10_2 124.3(11) . . ?
C6_2 C1_2 C10_2 118.4(11) . . ?
F2_2 C2_2 C3_2 119.0(10) . . ?
F2_2 C2_2 C1_2 115.6(10) . . ?
C3_2 C2_2 C1_2 125.1(11) . . ?
C2_2 C3_2 C4_2 115.5(9) . . ?
C2_2 C3_2 C20_2 119.1(10) . . ?
C4_2 C3_2 C20_2 125.4(10) . . ?
F4_2 C4_2 C5_2 119.6(10) . . ?
F4_2 C4_2 C3_2 114.3(9) . . ?
C5_2 C4_2 C3_2 125.7(9) . . ?
C4_2 C5_2 C30_2 123.6(10) . . ?
C4_2 C5_2 C6_2 114.7(9) . . ?
C30_2 C5_2 C6_2 121.4(9) . . ?
F6_2 C6_2 C1_2 121.4(10) . . ?
F6_2 C6_2 C5_2 116.6(9) . . ?
C1_2 C6_2 C5_2 121.0(10) . . ?
C11_2 C10_2 C15_2 115.9(12) . . ?
C11_2 C10_2 C1_2 120.1(13) . . ?
C15_2 C10_2 C1_2 123.6(13) . . ?
C10_2 C11_2 C12_2 120.9(13) . . ?
C11_2 C12_2 C13_2 121.5(12) . . ?
C14_2 C13_2 C16_2 129.1(14) . . ?
C14_2 C13_2 C12_2 112.0(12) . . ?
C16_2 C13_2 C12_2 118.9(11) . . ?
C13_2 C14_2 C15_2 127.4(15) . . ?
C14_2 C15_2 C10_2 122.0(13) . . ?
O162_2 C16_2 O161_2 124.4(10) . . ?
O162_2 C16_2 C13_2 116.9(11) . . ?
O161_2 C16_2 C13_2 118.6(12) . . ?
C21_2 C20_2 C3_2 124.8(11) . . ?
C21_2 C20_2 C25_2 115.5(10) . . ?
C3_2 C20_2 C25_2 119.6(10) . . ?
C22_2 C21_2 C20_2 124.0(11) . . ?
C21_2 C22_2 C23_2 118.2(12) . . ?
C24_2 C23_2 C22_2 120.7(13) . . ?
C24_2 C23_2 C26_2 121.1(11) . . ?
C22_2 C23_2 C26_2 118.2(13) . . ?
C23_2 C24_2 C25_2 121.2(10) . . ?
C24_2 C25_2 C20_2 119.8(10) . . ?
O261_2 C26_2 O262_2 117.7(11) . . ?
O261_2 C26_2 C23_2 119.7(12) . . ?
O262_2 C26_2 C23_2 122.6(10) . . ?
O261_2 C26_2 Ca4 50.7(9) . 1_556 ?
O262_2 C26_2 Ca4 67.3(5) . 1_556 ?
C23_2 C26_2 Ca4 168.2(7) . 1_556 ?
C31_2 C30_2 C35_2 117.8(10) . . ?
C31_2 C30_2 C5_2 123.2(10) . . ?
C35_2 C30_2 C5_2 119.0(10) . . ?
C30_2 C31_2 C32_2 121.8(10) . . ?
C33_2 C32_2 C31_2 120.1(10) . . ?
C32_2 C33_2 C34_2 119.3(10) . . ?
C32_2 C33_2 C36_2 120.1(11) . . ?
C34_2 C33_2 C36_2 120.6(11) . . ?
C33_2 C34_2 C35_2 121.5(11) . . ?
C34_2 C35_2 C30_2 119.6(10) . . ?
O362_2 C36_2 O361_2 118.0(12) . . ?
O362_2 C36_2 C33_2 123.3(11) . . ?
O361_2 C36_2 C33_2 118.6(11) . . ?
O362_2 C36_2 Ca2 62.9(7) . 1_545 ?
O361_2 C36_2 Ca2 56.2(7) . 1_545 ?
C33_2 C36_2 Ca2 165.1(7) . 1_545 ?
C16_2 O161_2 Ca1 140.1(8) . 2_765 ?
C16_2 O162_2 Ca2 133.2(8) . . ?
C26_2 O261_2 Ca4 108.2(11) . 1_556 ?
C26_2 O262_2 Ca5 131.1(6) . 4_655 ?
C26_2 O262_2 Ca4 88.0(5) . 1_556 ?
Ca5 O262_2 Ca4 91.2(2) 4_655 1_556 ?
C36_2 O361_2 Ca3 140.1(8) . 4_645 ?
C36_2 O361_2 Ca2 97.9(9) . 1_545 ?
Ca3 O361_2 Ca2 98.6(3) 4_645 1_545 ?
C36_2 O362_2 Ca1 156.7(8) . 2_755 ?
C36_2 O362_2 Ca2 92.4(8) . 1_545 ?
Ca1 O362_2 Ca2 99.3(4) 2_755 1_545 ?
C2_3 C1_3 C6_3 128(3) . . ?
C2_3 C1_3 C10_3 121(3) . . ?
C6_3 C1_3 C10_3 110(3) . . ?
C3_3 C2_3 C1_3 127(2) . . ?
C3_3 C2_3 F2_3 116(3) . . ?
C1_3 C2_3 F2_3 117(3) . . ?
C2_3 C3_3 C4_3 114(3) . . ?
C2_3 C3_3 C20_3 121(2) . . ?
C4_3 C3_3 C20_3 124(3) . . ?
C3_3 C4_3 C5_3 125(3) . . ?
C3_3 C4_3 F4_3 116(3) . . ?
C5_3 C4_3 F4_3 119(3) . . ?
C4_3 C5_3 C30_3 118(3) . . ?
C4_3 C5_3 C6_3 120(2) . . ?
C30_3 C5_3 C6_3 122(2) . . ?
F6_3 C6_3 C1_3 140(3) . . ?
F6_3 C6_3 C5_3 106(2) . . ?
C1_3 C6_3 C5_3 105(3) . . ?
C11_3 C10_3 C15_3 110(3) . . ?
C11_3 C10_3 C1_3 134(3) . . ?
C15_3 C10_3 C1_3 116(3) . . ?
C10_3 C11_3 C12_3 126(3) . . ?
C13_3 C12_3 C11_3 127(3) . . ?
C12_3 C13_3 C14_3 107(3) . . ?
C12_3 C13_3 C16_3 132(3) . . ?
C14_3 C13_3 C16_3 120(3) . . ?
C13_3 C14_3 C15_3 129(3) . . ?
C10_3 C15_3 C14_3 121(3) . . ?
O162_3 C16_3 O161_3 123(3) . . ?
O162_3 C16_3 C13_3 125(3) . . ?
O161_3 C16_3 C13_3 112(2) . . ?
O162_3 C16_3 Ca2 60.3(16) . . ?
O161_3 C16_3 Ca2 66.2(16) . . ?
C13_3 C16_3 Ca2 166(3) . . ?
C25_3 C20_3 C21_3 127(3) . . ?
C25_3 C20_3 C3_3 125(3) . . ?
C21_3 C20_3 C3_3 108(3) . . ?
C22_3 C21_3 C20_3 112(3) . . ?
C23_3 C22_3 C21_3 127(3) . . ?
C22_3 C23_3 C24_3 108(3) . . ?
C22_3 C23_3 C26_3 129(3) . . ?
C24_3 C23_3 C26_3 122(3) . . ?
C25_3 C24_3 C23_3 127(4) . . ?
C20_3 C25_3 C24_3 117(4) . . ?
O261_3 C26_3 O262_3 143.6(16) . . ?
O261_3 C26_3 C23_3 116(2) . . ?
O262_3 C26_3 C23_3 100.0(19) . . ?
C35_3 C30_3 C31_3 122(3) . . ?
C35_3 C30_3 C5_3 119(3) . . ?
C31_3 C30_3 C5_3 118(3) . . ?
C32_3 C31_3 C30_3 120(3) . . ?
C31_3 C32_3 C33_3 121(3) . . ?
C32_3 C33_3 C34_3 115(3) . . ?
C32_3 C33_3 C36_3 125(3) . . ?
C34_3 C33_3 C36_3 119(3) . . ?
C35_3 C34_3 C33_3 123(3) . . ?
C30_3 C35_3 C34_3 118(3) . . ?
O361_3 C36_3 O362_3 121(3) . . ?
O361_3 C36_3 C33_3 121(3) . . ?
O362_3 C36_3 C33_3 117(3) . . ?
C16_3 O161_3 Ca2 83.5(17) . . ?
Ca2 O161_3 Ca1 99.2(6) . 2_765 ?
C16_3 O162_3 Ca2 89.9(19) . . ?
Ca3 O361_3 Ca2 108.2(15) 4_645 1_545 ?
Ca1 O362_3 Ca2 96.5(8) 2_755 1_545 ?
O162_4 C16_4 O161_4 119.6(6) . . ?
O162_4 C16_4 C13_4 120.7(5) . . ?
O161_4 C16_4 C13_4 119.6(5) . . ?
O162_4 C16_4 Ca3 59.0(3) . 4_655 ?
O161_4 C16_4 Ca3 61.1(3) . 4_655 ?
C13_4 C16_4 Ca3 171.6(5) . 4_655 ?
C22B_4 C20_4 C21B_4 117.7(14) . . ?
C21A_4 C20_4 C22A_4 120.1(11) . . ?
C21A_4 C20_4 C3_4 119.6(10) . . ?
C22B_4 C20_4 C3_4 121.1(10) . . ?
C21B_4 C20_4 C3_4 121.2(12) . . ?
C22A_4 C20_4 C3_4 120.3(8) . . ?
C24B_4 C23_4 C25B_4 115.8(15) . . ?
C25A_4 C23_4 C24A_4 119.2(12) . . ?
C25A_4 C23_4 C26_4 123.3(10) . . ?
C24B_4 C23_4 C26_4 124.1(9) . . ?
C25B_4 C23_4 C26_4 119.9(11) . . ?
C24A_4 C23_4 C26_4 117.5(8) . . ?
O262_4 C26_4 O261_4 125.9(7) . . ?
O262_4 C26_4 C23_4 116.7(6) . . ?
O261_4 C26_4 C23_4 117.3(6) . . ?
C31_4 C30_4 C35_4 118.5(6) . . ?
C31_4 C30_4 C5_4 119.7(7) . . ?
C35_4 C30_4 C5_4 121.8(6) . . ?
C32_4 C31_4 C30_4 120.9(7) . . ?
C31_4 C32_4 C33_4 120.9(7) . . ?
C34_4 C33_4 C32_4 118.6(7) . . ?
C34_4 C33_4 C36_4 120.9(6) . . ?
C32_4 C33_4 C36_4 120.5(6) . . ?
C35_4 C34_4 C33_4 120.9(7) . . ?
C34_4 C35_4 C30_4 120.1(7) . . ?
O362_4 C36_4 O361_4 120.8(6) . . ?
O362_4 C36_4 C33_4 118.9(6) . . ?
O361_4 C36_4 C33_4 120.3(5) . . ?
O362_4 C36_4 Ca4 60.7(3) . 4_645 ?
O361_4 C36_4 Ca4 60.5(3) . 4_645 ?
C33_4 C36_4 Ca4 171.9(4) . 4_645 ?
C2_4 C1_4 C6_4 115.1(6) . . ?
C2_4 C1_4 C10_4 124.0(6) . . ?
C6_4 C1_4 C10_4 120.9(6) . . ?
F2_4 C2_4 C1_4 117.5(6) . . ?
F2_4 C2_4 C3_4 117.5(6) . . ?
C1_4 C2_4 C3_4 125.0(6) . . ?
C26_4 O261_4 Ca4 140.1(5) . . ?
C4_4 C3_4 C2_4 115.1(7) . . ?
C4_4 C3_4 C20_4 122.8(6) . . ?
C2_4 C3_4 C20_4 122.1(6) . . ?
C26_4 O262_4 Ca3 134.3(5) . . ?
C3_4 C4_4 F6_4 118.1(7) . . ?
C3_4 C4_4 C5_4 124.8(6) . . ?
F6_4 C4_4 C5_4 117.2(6) . . ?
C36_4 O361_4 Ca3 160.6(4) . 4_645 ?
C36_4 O361_4 Ca4 93.7(3) . 4_645 ?
Ca3 O361_4 Ca4 103.71(18) 4_645 4_645 ?
C6_4 C5_4 C4_4 116.8(6) . . ?
C6_4 C5_4 C30_4 121.9(6) . . ?
C4_4 C5_4 C30_4 121.3(5) . . ?
C36_4 O362_4 Ca5 161.7(5) . . ?
C36_4 O362_4 Ca4 93.8(4) . 4_645 ?
Ca5 O362_4 Ca4 97.40(14) . 4_645 ?
F4_4 C6_4 C5_4 119.0(6) . . ?
F4_4 C6_4 C1_4 117.7(6) . . ?
C5_4 C6_4 C1_4 123.3(7) . . ?
C11_4 C10_4 C15_4 118.6(6) . . ?
C11_4 C10_4 C1_4 120.3(7) . . ?
C15_4 C10_4 C1_4 121.0(7) . . ?
C12_4 C11_4 C10_4 120.2(7) . . ?
C11_4 C12_4 C13_4 120.9(7) . . ?
C14_4 C13_4 C12_4 118.1(6) . . ?
C14_4 C13_4 C16_4 121.6(6) . . ?
C12_4 C13_4 C16_4 119.9(6) . . ?
C15_4 C14_4 C13_4 122.3(7) . . ?
C14_4 C15_4 C10_4 119.8(7) . . ?
C16_4 O161_4 Ca4 165.0(4) . 4_655 ?
C16_4 O161_4 Ca3 92.7(4) . 4_655 ?
Ca4 O161_4 Ca3 102.14(15) 4_655 4_655 ?
C16_4 O162_4 Ca2 159.7(5) . . ?
C16_4 O162_4 Ca3 95.4(4) . 4_655 ?
Ca2 O162_4 Ca3 101.18(16) . 4_655 ?
C20_4 C21A_4 C25A_4 119.3(14) . . ?
C24A_4 C22A_4 C20_4 120.9(12) . . ?
C22A_4 C24A_4 C23_4 118.2(12) . . ?
C23_4 C25A_4 C21A_4 122.3(15) . . ?
C20_4 C21B_4 C25B_4 122(2) . . ?
C20_4 C22B_4 C24B_4 121.2(16) . . ?
C22B_4 C24B_4 C23_4 124.2(16) . . ?
C21B_4 C25B_4 C23_4 118(2) . . ?
O12_5 C1_5 O11_5 114.9(8) . . ?
O12_5 C1_5 C2_5 121.1(8) . . ?
O11_5 C1_5 C2_5 123.9(8) . . ?
O12_5 C1_5 Ca1 57.8(5) . 4_645 ?
O11_5 C1_5 Ca1 57.1(5) . 4_645 ?
C2_5 C1_5 Ca1 176.4(9) . 4_645 ?
C1_5 O11_5 Ca2 150.0(7) . 3_455 ?
C1_5 O11_5 Ca1 99.1(5) . 4_645 ?
Ca2 O11_5 Ca1 100.3(2) 3_455 4_645 ?
C1_5 O12_5 Ca5 156.2(6) . . ?
C1_5 O12_5 Ca1 98.7(5) . 4_645 ?
Ca5 O12_5 Ca1 96.1(2) . 4_645 ?
O1_6 C1_6 N1_6 127.0(14) . . ?
O1_6 C1_6 Ca2 37.2(6) . . ?
N1_6 C1_6 Ca2 163.5(10) . . ?
C1_6 O1_6 Ca2 124.6(9) . . ?
C1_6 N1_6 C3_6 128.5(17) . . ?
C1_6 N1_6 C2_6 121.0(14) . . ?
C3_6 N1_6 C2_6 110.5(16) . . ?
O1_7 C1_7 N1_7 124(2) . . ?
C1_7 O1_7 Ca3 135(2) . . ?
C1_7 N1_7 C2_7 122(2) . . ?
C1_7 N1_7 C3_7 123(2) . . ?
C2_7 N1_7 C3_7 115(3) . . ?
O1_8 C1_8 N1_8 129(3) . . ?
O1_8 C1_8 Ca3 35.1(16) . . ?
N1_8 C1_8 Ca3 160.2(18) . . ?
C1_8 O1_8 Ca3 127(2) . . ?
C1_8 N1_8 C3_8 128(3) . . ?
C1_8 N1_8 C2_8 114(3) . . ?
C3_8 N1_8 C2_8 118(3) . . ?
O1_9 C1_9 N1_9 131(3) . . ?
C1_9 O1_9 Ca4 159(4) . . ?
C1_9 N1_9 C2_9 126(2) . . ?
C1_9 N1_9 C3_9 119(2) . . ?
C2_9 N1_9 C3_9 116(2) . . ?
O1_10 C1_10 N1_10 127.6(19) . . ?
C1_10 O1_10 Ca4 136.8(17) . . ?
C1_10 N1_10 C3_10 127(2) . . ?
C1_10 N1_10 C2_10 112.8(16) . . ?
C3_10 N1_10 C2_10 120(2) . . ?
O1_11 C1_11 N1_11 132(2) . . ?
C1_11 O1_11 Ca5 143.6(11) . . ?
C1_11 N1_11 C3_11 134(2) . . ?
C1_11 N1_11 C2_11 108.7(19) . . ?
C3_11 N1_11 C2_11 116.7(19) . . ?
C7_12 C2_12 C3_12 120(3) . . ?
C7_12 C2_12 C1_12 123(3) . . ?
C3_12 C2_12 C1_12 117(3) . . ?
C4_12 C3_12 C2_12 117(3) . . ?
C5_12 C4_12 C3_12 118(3) . . ?
C6_12 C5_12 C4_12 121(3) . . ?
C5_12 C6_12 C7_12 126(4) . . ?
C2_12 C7_12 C6_12 117(3) . . ?
C3_13 C2_13 C7_13 115(2) . . ?
C3_13 C2_13 C1_13 122(2) . . ?
C7_13 C2_13 C1_13 123(3) . . ?
C4_13 C3_13 C2_13 119(3) . . ?
C3_13 C4_13 C5_13 127(3) . . ?
C6_13 C5_13 C4_13 116(3) . . ?
C5_13 C6_13 C7_13 118(3) . . ?
C6_13 C7_13 C2_13 124(3) . . ?

loop_
_geom_bond_atom_site_label_1
_geom_bond_atom_site_label_2
_geom_bond_distance
_geom_bond_site_symmetry_2
_geom_bond_publ_flag
Ca1 O362_2 2.251(10) 2_754 ?
Ca1 O161_2 2.275(6) 2_764 ?
Ca1 O262_1 2.335(5) 1_545 ?
Ca1 O1_4 2.342(11) . ?
Ca1 O161_1 2.355(5) . ?
Ca1 O362_3 2.49(2) 2_754 ?
Ca1 O11_5 2.544(7) 4_654 ?
Ca1 O12_5 2.559(7) 4_654 ?
Ca1 O161_3 2.606(19) 2_764 ?
Ca1 C1_5 2.990(8) 4_654 ?
Ca1 Ca5 3.6150(17) 4_654 ?
Ca1 Ca2 3.7468(19) 2_764 ?
Ca4 O261_4 2.304(5) . ?
Ca4 O1_9 2.31(3) . ?
Ca4 O1_10 2.354(16) . ?
Ca4 O161_4 2.392(4) 4_644 ?
Ca4 O261_3 2.40(3) 1_554 ?
Ca4 O261_2 2.410(17) 1_554 ?
Ca4 O261_1 2.427(4) 1_545 ?
Ca4 O361_4 2.519(5) 4_654 ?
Ca4 O362_4 2.523(4) 4_654 ?
Ca4 O262_2 2.731(7) 1_554 ?
Ca4 C36_4 2.888(6) 4_654 ?
Ca4 C26_2 2.959(8) 1_554 ?
Ca2 O162_3 2.18(2) . ?
Ca2 O362_1 2.283(8) . ?
Ca2 O161_3 2.31(2) . ?
Ca2 O162_2 2.321(9) . ?
Ca2 O11_5 2.334(6) 3 ?
Ca2 O162_4 2.350(4) . ?
Ca2 O1_6 2.370(8) . ?
Ca2 O361_3 2.42(4) 1_565 ?
Ca2 O361_2 2.499(12) 1_565 ?
Ca2 C16_3 2.51(3) . ?
Ca2 O362_3 2.53(3) 1_565 ?
Ca2 O362_2 2.654(10) 1_565 ?
Ca3 O361_3 2.19(4) 4_654 ?
Ca3 O1_8 2.33(3) . ?
Ca3 O262_4 2.336(5) . ?
Ca3 O361_4 2.345(4) 4_654 ?
Ca3 O1_7 2.35(3) . ?
Ca3 O361_1 2.388(6) 4_644 ?
Ca3 O361_2 2.425(11) 4_654 ?
Ca3 O162_4 2.482(4) 4_644 ?
Ca3 O161_4 2.526(4) 4_644 ?
Ca3 C16_4 2.881(6) 4_644 ?
Ca3 C36_1 3.189(9) 4_644 ?
Ca3 C1_8 3.22(2) . ?
Ca5 O262_3 2.26(2) 4_644 ?
Ca5 O12_5 2.297(6) . ?
Ca5 O362_4 2.355(4) . ?
Ca5 O1_11 2.361(8) . ?
Ca5 O262_2 2.391(7) 4_644 ?
Ca5 O162_1 2.405(6) 4_645 ?
Ca5 O261_1 2.493(5) 4_635 ?
Ca5 O161_1 2.558(6) 4_645 ?
Ca5 O262_1 2.670(6) 4_635 ?
Ca5 C16_1 2.747(10) 4_645 ?
Ca5 C26_1 2.947(7) 4_635 ?
C16_1 O161_1 1.213(9) . ?
C16_1 O162_1 1.218(12) . ?
C16_1 C13_1 1.568(12) . ?
C20_1 C25_1 1.372(10) . ?
C20_1 C21_1 1.374(12) . ?
C20_1 C3_1 1.498(11) . ?
C21_1 C22_1 1.401(12) . ?
C22_1 C23_1 1.411(10) . ?
C23_1 C24_1 1.362(11) . ?
C23_1 C26_1 1.491(10) . ?
C24_1 C25_1 1.400(10) . ?
C26_1 O261_1 1.242(7) . ?
C26_1 O262_1 1.298(9) . ?
C30_1 C35_1 1.373(13) . ?
C30_1 C31_1 1.380(13) . ?
C30_1 C5_1 1.507(12) . ?
C31_1 C32_1 1.365(14) . ?
C32_1 C33_1 1.348(14) . ?
C33_1 C34_1 1.392(13) . ?
C33_1 C36_1 1.520(12) . ?
C34_1 C35_1 1.382(12) . ?
C36_1 O361_1 1.228(11) . ?
C36_1 O362_1 1.290(13) . ?
C1_1 C6_1 1.376(12) . ?
C1_1 C2_1 1.386(11) . ?
C1_1 C10_1 1.519(10) . ?
F2_1 C2_1 1.353(9) . ?
C2_1 C3_1 1.394(10) . ?
C3_1 C4_1 1.393(11) . ?
F4_1 C4_1 1.374(9) . ?
C4_1 C5_1 1.369(13) . ?
C5_1 C6_1 1.349(13) . ?
F6_1 C6_1 1.354(11) . ?
C10_1 C11_1 1.363(11) . ?
C10_1 C15_1 1.366(13) . ?
C11_1 C12_1 1.463(12) . ?
C12_1 C13_1 1.320(13) . ?
C13_1 C14_1 1.403(11) . ?
C14_1 C15_1 1.377(11) . ?
C1_2 C2_2 1.383(16) . ?
C1_2 C6_2 1.430(16) . ?
C1_2 C10_2 1.473(17) . ?
C2_2 F2_2 1.325(15) . ?
C2_2 C3_2 1.367(15) . ?
C3_2 C4_2 1.406(15) . ?
C3_2 C20_2 1.450(15) . ?
C4_2 F4_2 1.366(14) . ?
C4_2 C5_2 1.385(15) . ?
C5_2 C30_2 1.443(15) . ?
C5_2 C6_2 1.446(15) . ?
C6_2 F6_2 1.283(12) . ?
C10_2 C11_2 1.381(18) . ?
C10_2 C15_2 1.40(2) . ?
C11_2 C12_2 1.383(16) . ?
C12_2 C13_2 1.49(2) . ?
C13_2 C14_2 1.321(18) . ?
C13_2 C16_2 1.441(17) . ?
C14_2 C15_2 1.326(18) . ?
C16_2 O162_2 1.234(14) . ?
C16_2 O161_2 1.303(13) . ?
C20_2 C21_2 1.401(17) . ?
C20_2 C25_2 1.462(16) . ?
C21_2 C22_2 1.377(17) . ?
C22_2 C23_2 1.405(17) . ?
C23_2 C24_2 1.37(2) . ?
C23_2 C26_2 1.467(17) . ?
C24_2 C25_2 1.388(14) . ?
C26_2 O261_2 1.121(16) . ?
C26_2 O262_2 1.234(10) . ?
C30_2 C31_2 1.380(17) . ?
C30_2 C35_2 1.415(16) . ?
C31_2 C32_2 1.415(16) . ?
C32_2 C33_2 1.369(16) . ?
C33_2 C34_2 1.381(17) . ?
C33_2 C36_2 1.429(18) . ?
C34_2 C35_2 1.407(15) . ?
C36_2 O362_2 1.245(15) . ?
C36_2 O361_2 1.312(17) . ?
C1_3 C2_3 1.37(5) . ?
C1_3 C6_3 1.39(4) . ?
C1_3 C10_3 1.40(5) . ?
C2_3 C3_3 1.35(5) . ?
C2_3 F2_3 1.41(4) . ?
C3_3 C4_3 1.40(2) . ?
C3_3 C20_3 1.63(5) . ?
C4_3 C5_3 1.41(2) . ?
C4_3 F4_3 1.44(2) . ?
C5_3 C30_3 1.52(4) . ?
C5_3 C6_3 1.66(4) . ?
C6_3 F6_3 1.19(4) . ?
C10_3 C11_3 1.36(4) . ?
C10_3 C15_3 1.40(3) . ?
C11_3 C12_3 1.40(3) . ?
C12_3 C13_3 1.34(5) . ?
C13_3 C14_3 1.38(2) . ?
C13_3 C16_3 1.52(3) . ?
C14_3 C15_3 1.398(19) . ?
C16_3 O162_3 1.24(3) . ?
C16_3 O161_3 1.27(4) . ?
C20_3 C25_3 1.20(5) . ?
C20_3 C21_3 1.46(4) . ?
C21_3 C22_3 1.42(2) . ?
C22_3 C23_3 1.40(3) . ?
C23_3 C24_3 1.46(6) . ?
C23_3 C26_3 1.65(4) . ?
C24_3 C25_3 1.38(3) . ?
C26_3 O261_3 1.41(3) . ?
C26_3 O262_3 1.43(3) . ?
C30_3 C35_3 1.34(5) . ?
C30_3 C31_3 1.44(4) . ?
C31_3 C32_3 1.32(4) . ?
C32_3 C33_3 1.41(5) . ?
C33_3 C34_3 1.46(5) . ?
C33_3 C36_3 1.47(4) . ?
C34_3 C35_3 1.34(4) . ?
C36_3 O361_3 1.24(5) . ?
C36_3 O362_3 1.35(4) . ?
C16_4 O162_4 1.249(8) . ?
C16_4 O161_4 1.272(7) . ?
C16_4 C13_4 1.468(9) . ?
C20_4 C21A_4 1.321(19) . ?
C20_4 C22B_4 1.330(18) . ?
C20_4 C21B_4 1.36(3) . ?
C20_4 C22A_4 1.410(15) . ?
C20_4 C3_4 1.480(11) . ?
C23_4 C25A_4 1.333(18) . ?
C23_4 C24B_4 1.35(2) . ?
C23_4 C25B_4 1.41(2) . ?
C23_4 C24A_4 1.419(16) . ?
C23_4 C26_4 1.500(11) . ?
C26_4 O262_4 1.242(8) . ?
C26_4 O261_4 1.257(8) . ?
C30_4 C31_4 1.395(11) . ?
C30_4 C35_4 1.403(11) . ?
C30_4 C5_4 1.493(9) . ?
C31_4 C32_4 1.372(11) . ?
C32_4 C33_4 1.394(10) . ?
C33_4 C34_4 1.392(9) . ?
C33_4 C36_4 1.493(9) . ?
C34_4 C35_4 1.386(10) . ?
C36_4 O362_4 1.247(7) . ?
C36_4 O361_4 1.258(8) . ?
C1_4 C2_4 1.367(10) . ?
C1_4 C6_4 1.416(9) . ?
C1_4 C10_4 1.482(8) . ?
F2_4 C2_4 1.351(8) . ?
C2_4 C3_4 1.413(9) . ?
C3_4 C4_4 1.349(10) . ?
F6_4 C4_4 1.357(7) . ?
C4_4 C5_4 1.393(11) . ?
C5_4 C6_4 1.366(9) . ?
F4_4 C6_4 1.348(9) . ?
C10_4 C11_4 1.389(10) . ?
C10_4 C15_4 1.416(11) . ?
C11_4 C12_4 1.365(9) . ?
C12_4 C13_4 1.416(10) . ?
C13_4 C14_4 1.360(9) . ?
C14_4 C15_4 1.357(10) . ?
C21A_4 C25A_4 1.44(3) . ?
C22A_4 C24A_4 1.406(17) . ?
C21B_4 C25B_4 1.40(3) . ?
C22B_4 C24B_4 1.35(3) . ?
C1_5 O12_5 1.206(9) . ?
C1_5 O11_5 1.220(9) . ?
C1_5 C2_5 1.507(17) . ?
C1_6 O1_6 1.227(12) . ?
C1_6 N1_6 1.363(13) . ?
N1_6 C3_6 1.389(18) . ?
N1_6 C2_6 1.420(16) . ?
C1_7 O1_7 1.233(18) . ?
C1_7 N1_7 1.338(17) . ?
N1_7 C2_7 1.41(2) . ?
N1_7 C3_7 1.41(2) . ?
C1_8 O1_8 1.222(18) . ?
C1_8 N1_8 1.334(17) . ?
N1_8 C3_8 1.39(2) . ?
N1_8 C2_8 1.40(2) . ?
C1_9 O1_9 1.219(17) . ?
C1_9 N1_9 1.332(16) . ?
N1_9 C2_9 1.406(19) . ?
N1_9 C3_9 1.43(2) . ?
C1_10 O1_10 1.232(17) . ?
C1_10 N1_10 1.348(15) . ?
N1_10 C3_10 1.365(19) . ?
N1_10 C2_10 1.370(19) . ?
C1_11 O1_11 1.169(14) . ?
C1_11 N1_11 1.324(15) . ?
N1_11 C3_11 1.394(19) . ?
N1_11 C2_11 1.44(2) . ?
C1_12 C2_12 1.47(3) . ?
C2_12 C7_12 1.31(3) . ?
C2_12 C3_12 1.43(4) . ?
C3_12 C4_12 1.40(4) . ?
C4_12 C5_12 1.27(4) . ?
C5_12 C6_12 1.25(4) . ?
C6_12 C7_12 1.33(4) . ?
C1_13 C2_13 1.46(3) . ?
C2_13 C3_13 1.34(3) . ?
C2_13 C7_13 1.38(4) . ?
C3_13 C4_13 1.31(3) . ?
C4_13 C5_13 1.34(4) . ?
C5_13 C6_13 1.32(5) . ?
C6_13 C7_13 1.37(5) . ?
